data_1557032
loop_
_publ_author_name
'Schorpp, Marcel'
'Krossing, Ingo'

_publ_section_title
;
 Soft interactions with hard Lewis acids: generation of mono- and
 dicationic alkaline-earth metal arene-complexes by direct oxidation.
;
_journal_issue 8
_journal_name_full 'Chemical science'
_journal_page_first 2068
_journal_page_last 2076
_journal_paper_doi 10.1039/c9sc06254h
_journal_volume 11
_journal_year 2020
_chemical_formula_moiety '2(C24 Al2 F55 O6), C24 H16 Ca F8, C12 H18 [+ solvent]'
_chemical_formula_sum 'C84 H34 Al4 Ca F118 O12'
_chemical_formula_weight 3625.11
_space_group_crystal_system triclinic
_space_group_IT_number 2
_space_group_name_Hall '-P 1'
_space_group_name_H-M_alt 'P -1'
_atom_sites_solution_hydrogens geom
_atom_sites_solution_primary direct
_audit_creation_method 'FinalCif by Daniel Kratzert, Freiburg 2019'
_audit_update_record
;
2019-12-03 deposited with the CCDC.	2020-01-13 downloaded from the CCDC.
;
_cell_angle_alpha 80.085(2)
_cell_angle_beta 84.743(2)
_cell_angle_gamma 80.239(2)
_cell_formula_units_Z 2
_cell_length_a 13.9542(7)
_cell_length_b 20.3286(11)
_cell_length_c 22.9128(12)
_cell_measurement_reflns_used 9400
_cell_measurement_temperature 100(2)
_cell_measurement_theta_max 26.978
_cell_measurement_theta_min 2.164
_cell_volume 6296.8(6)
_computing_cell_refinement 'SAINT V8.38A'
_computing_data_reduction 'SAINT V8.38A'
_computing_structure_refinement 'SHELXL-2018/3 (Sheldrick, 2018)'
_computing_structure_solution 'SHELXT 2018/2 (Sheldrick, 2018)'
_diffrn_ambient_temperature 100(2)
_diffrn_detector CCD
_diffrn_detector_area_resol_mean 8.3
_diffrn_detector_type 'Bruker APEXII'
_diffrn_measured_fraction_theta_full 1.000
_diffrn_measured_fraction_theta_max 0.999
_diffrn_measurement_device 'three-circle diffractometer'
_diffrn_measurement_device_type 'Bruker APEX2 QUAZAR'
_diffrn_measurement_method '\w and \f scans'
_diffrn_measurement_specimen_support 'MiTeGen micromount'
_diffrn_radiation_monochromator 'mirror optics'
_diffrn_radiation_probe x-ray
_diffrn_radiation_type MoK\a
_diffrn_radiation_wavelength 0.71073
_diffrn_reflns_av_R_equivalents 0.0360
_diffrn_reflns_av_unetI/netI 0.0221
_diffrn_reflns_Laue_measured_fraction_full 1.000
_diffrn_reflns_Laue_measured_fraction_max 0.999
_diffrn_reflns_limit_h_max 17
_diffrn_reflns_limit_h_min -17
_diffrn_reflns_limit_k_max 26
_diffrn_reflns_limit_k_min -26
_diffrn_reflns_limit_l_max 29
_diffrn_reflns_limit_l_min -29
_diffrn_reflns_number 221765
_diffrn_reflns_point_group_measured_fraction_full 1.000
_diffrn_reflns_point_group_measured_fraction_max 0.999
_diffrn_reflns_theta_full 25.242
_diffrn_reflns_theta_max 27.095
_diffrn_reflns_theta_min 0.904
_diffrn_source 'microfocus sealed X-ray tube'
_diffrn_source_type 'Incoatec I\ms'
_exptl_absorpt_coefficient_mu 0.307
_exptl_absorpt_correction_T_max 0.7455
_exptl_absorpt_correction_T_min 0.7111
_exptl_absorpt_correction_type numerical
_exptl_absorpt_process_details
;
SADABS-2016/2 - Bruker AXS area detector scaling and absorption correction:
Krause, L., Herbst-Irmer, R., Sheldrick G.M. & Stalke D., J. Appl. Cryst. 48
(2015) 3-10
;
_exptl_crystal_colour yellowish
_exptl_crystal_density_diffrn 1.912
_exptl_crystal_description block
_exptl_crystal_F_000 3536
_exptl_crystal_size_max 0.4
_exptl_crystal_size_mid 0.35
_exptl_crystal_size_min 0.27
_refine_diff_density_max 0.886
_refine_diff_density_min -0.481
_refine_diff_density_rms 0.071
_refine_ls_extinction_method none
_refine_ls_goodness_of_fit_ref 1.031
_refine_ls_hydrogen_treatment constr
_refine_ls_matrix_type full
_refine_ls_number_parameters 2874
_refine_ls_number_reflns 27716
_refine_ls_number_restraints 55435
_refine_ls_restrained_S_all 0.867
_refine_ls_R_factor_all 0.0686
_refine_ls_R_factor_gt 0.0519
_refine_ls_shift/su_max 0.059
_refine_ls_shift/su_mean 0.001
_refine_ls_structure_factor_coef Fsqd
_refine_ls_weighting_details 'w=1/[\s^2^(Fo^2^)+(0.0639P)^2^+9.2771P] where P=(Fo^2^+2Fc^2^)/3'
_refine_ls_weighting_scheme calc
_refine_ls_wR_factor_gt 0.1288
_refine_ls_wR_factor_ref 0.1407
_reflns_Friedel_coverage 0.000
_reflns_number_gt 21762
_reflns_number_total 27716
_reflns_threshold_expression 'I > 2\s(I)'
_cod_data_source_file c9sc06254h2.cif
_cod_data_source_block P-1_a_sq_CCDC1
_cod_depositor_comments
;Adding full bibliography for 1557027--1557034.cif.

 Adding full bibliography for 1557027--1557034.cif.
;
_cod_database_code 1557032
_shelx_shelxl_version_number 2018/3
_shelx_space_group_comment
;
The symmetry employed for this shelxl refinement is uniquely defined
by the following loop, which should always be used as a source of
symmetry information in preference to the above space-group names.
They are only intended as comments.
;
_olex2_diffrn_ambient_temperature_device 'Oxford Cryostream 800'

loop_
_space_group_symop_operation_xyz
'x, y, z'
'-x, -y, -z'

loop_
_atom_site_label
_atom_site_type_symbol
_atom_site_fract_x
_atom_site_fract_y
_atom_site_fract_z
_atom_site_U_iso_or_equiv
_atom_site_adp_type
_atom_site_occupancy
_atom_site_site_symmetry_order
_atom_site_calc_flag
_atom_site_refinement_flags_posn
_atom_site_refinement_flags_adp
_atom_site_refinement_flags_occupancy
_atom_site_disorder_assembly
_atom_site_disorder_group
Ca1 Ca -0.11359(4) 0.23605(3) 0.22817(3) 0.02805(12) Uani 1 1 d . . . . .
Al1 Al 0.89483(5) 0.32319(3) 0.72588(3) 0.01628(14) Uani 1 1 d D . . . .
Al2 Al 0.41515(5) 0.07338(3) 0.97836(3) 0.01689(14) Uani 1 1 d D . . . .
Al3 Al 0.41122(5) 0.07276(3) 0.48497(3) 0.01771(14) Uani 1 1 d D . . . .
Al4 Al 0.70391(5) 0.46135(3) 0.70564(3) 0.01900(15) Uani 1 1 d D . . . .
F1 F 0.500000 0.000000 0.500000 0.0199(4) Uani 1 2 d S . P D .
F2 F 0.500000 0.000000 1.000000 0.0213(4) Uani 1 2 d S . P C .
F3 F 0.80126(9) 0.39359(7) 0.71669(6) 0.0222(3) Uani 1 1 d . . . . .
O1_3 O 0.73739(17) 0.51584(10) 0.74589(12) 0.0471(6) Uani 1 1 d D U . . .
C1_3 C 0.71855(19) 0.57157(13) 0.77178(13) 0.0304(6) Uani 1 1 d D U . . .
C2_3 C 0.6124(2) 0.60786(15) 0.76567(16) 0.0407(7) Uani 1 1 d D U . . .
F1_3 F 0.55197(14) 0.57392(11) 0.80266(12) 0.0636(6) Uani 1 1 d D U . . .
F2_3 F 0.59999(14) 0.67104(9) 0.77660(10) 0.0538(5) Uani 1 1 d D U . . .
F3_3 F 0.58577(14) 0.61007(11) 0.71095(10) 0.0581(6) Uani 1 1 d D U . . .
C3_3 C 0.7883(2) 0.62185(16) 0.74083(16) 0.0432(7) Uani 1 1 d D U . . .
F4_3 F 0.87786(14) 0.58957(11) 0.73258(12) 0.0682(7) Uani 1 1 d D U . . .
F5_3 F 0.75822(16) 0.65247(11) 0.68856(10) 0.0612(6) Uani 1 1 d D U . . .
F6_3 F 0.79491(16) 0.66931(10) 0.77270(11) 0.0631(6) Uani 1 1 d D U . . .
C4_3 C 0.7402(3) 0.55186(16) 0.83816(15) 0.0464(8) Uani 1 1 d D U . . .
F7_3 F 0.83523(16) 0.53438(10) 0.84445(11) 0.0608(6) Uani 1 1 d D U . . .
F8_3 F 0.7075(2) 0.60222(13) 0.86844(10) 0.0794(8) Uani 1 1 d D U . . .
F9_3 F 0.69811(19) 0.49917(12) 0.86286(11) 0.0714(7) Uani 1 1 d D U . . .
O1_4 O 0.99706(11) 0.35220(9) 0.69303(8) 0.0223(3) Uani 1 1 d D U . . .
C1_4 C 1.08615(16) 0.36871(12) 0.69746(11) 0.0211(5) Uani 1 1 d D U . . .
C2_4 C 1.15789(18) 0.30547(13) 0.72299(12) 0.0274(5) Uani 1 1 d D U . . .
F1_4 F 1.18358(13) 0.26431(8) 0.68261(8) 0.0401(4) Uani 1 1 d D U . . .
F2_4 F 1.23938(11) 0.32118(9) 0.73854(9) 0.0424(4) Uani 1 1 d D U . . .
F3_4 F 1.11689(12) 0.27036(9) 0.76982(8) 0.0390(4) Uani 1 1 d D U . . .
C3_4 C 1.0786(2) 0.42351(14) 0.73762(13) 0.0331(6) Uani 1 1 d D U . . .
F4_4 F 1.00001(14) 0.46901(10) 0.72793(10) 0.0530(5) Uani 1 1 d D U . . .
F5_4 F 1.07209(15) 0.39587(11) 0.79512(8) 0.0498(5) Uani 1 1 d D U . . .
F6_4 F 1.15548(13) 0.45524(10) 0.73036(10) 0.0492(5) Uani 1 1 d D U . . .
C4_4 C 1.12551(18) 0.39705(13) 0.63390(12) 0.0277(5) Uani 1 1 d D U . . .
F7_4 F 1.08059(13) 0.46051(9) 0.61711(8) 0.0439(4) Uani 1 1 d D U . . .
F8_4 F 1.22049(12) 0.39946(9) 0.63074(8) 0.0414(4) Uani 1 1 d D U . . .
F9_4 F 1.10846(13) 0.36083(9) 0.59470(7) 0.0380(4) Uani 1 1 d D U . . .
O1_5 O 0.8999(9) 0.3005(7) 0.7998(3) 0.037(2) Uani 0.647(4) 1 d D U P A 1
C1_5 C 0.8664(5) 0.2742(3) 0.8549(3) 0.0302(15) Uani 0.647(4) 1 d D U P A 1
C2_5 C 0.7822(4) 0.2340(3) 0.8524(2) 0.0445(12) Uani 0.647(4) 1 d D U P A 1
F1_5 F 0.8163(4) 0.1737(2) 0.83971(19) 0.0648(12) Uani 0.647(4) 1 d D U P A 1
F2_5 F 0.7314(5) 0.2251(3) 0.9044(2) 0.0664(14) Uani 0.647(4) 1 d D U P A 1
F3_5 F 0.7218(7) 0.2702(4) 0.8102(4) 0.0676(19) Uani 0.647(4) 1 d D U P A 1
C3_5 C 0.8294(4) 0.3341(2) 0.8885(3) 0.0515(14) Uani 0.647(4) 1 d D U P A 1
F4_5 F 0.8889(8) 0.3803(3) 0.8791(4) 0.0639(18) Uani 0.647(4) 1 d D U P A 1
F5_5 F 0.7411(4) 0.3642(3) 0.8713(4) 0.0826(19) Uani 0.647(4) 1 d D U P A 1
F6_5 F 0.8206(6) 0.3146(5) 0.9467(3) 0.0745(19) Uani 0.647(4) 1 d D U P A 1
C4_5 C 0.9533(4) 0.2277(3) 0.8860(2) 0.0383(11) Uani 0.647(4) 1 d D U P A 1
F7_5 F 1.0156(2) 0.2641(2) 0.90079(13) 0.0516(9) Uani 0.647(4) 1 d D U P A 1
F8_5 F 0.9269(7) 0.1903(7) 0.9367(3) 0.0527(18) Uani 0.647(4) 1 d D U P A 1
F9_5 F 1.0009(5) 0.1864(5) 0.8509(4) 0.0578(18) Uani 0.647(4) 1 d D U P A 1
O1_6 O 0.6050(4) 0.4265(4) 0.7330(4) 0.061(2) Uani 0.688(5) 1 d D U P B 1
C1_6 C 0.5161(5) 0.4088(3) 0.7321(3) 0.0347(15) Uani 0.688(5) 1 d D U P B 1
C2_6 C 0.4673(5) 0.3978(4) 0.7955(3) 0.0472(18) Uani 0.688(5) 1 d D U P B 1
F1_6 F 0.4335(3) 0.45585(18) 0.8153(2) 0.0633(11) Uani 0.688(5) 1 d D U P B 1
F2_6 F 0.3921(4) 0.3642(3) 0.7984(4) 0.0676(16) Uani 0.688(5) 1 d D U P B 1
F3_6 F 0.5285(2) 0.3629(2) 0.83421(17) 0.0553(10) Uani 0.688(5) 1 d D U P B 1
C3_6 C 0.5343(6) 0.3427(4) 0.7065(3) 0.0564(18) Uani 0.688(5) 1 d D U P B 1
F4_6 F 0.6025(3) 0.34854(17) 0.6614(2) 0.0728(13) Uani 0.688(5) 1 d D U P B 1
F5_6 F 0.5677(3) 0.29120(16) 0.7466(2) 0.0720(12) Uani 0.688(5) 1 d D U P B 1
F6_6 F 0.4534(6) 0.3306(5) 0.6870(3) 0.086(2) Uani 0.688(5) 1 d D U P B 1
C4_6 C 0.4509(5) 0.4655(3) 0.6924(3) 0.0430(17) Uani 0.688(5) 1 d D U P B 1
F7_6 F 0.4763(3) 0.4638(2) 0.63595(17) 0.0571(10) Uani 0.688(5) 1 d D U P B 1
F8_6 F 0.3570(3) 0.4611(3) 0.7023(3) 0.0594(13) Uani 0.688(5) 1 d D U P B 1
F9_6 F 0.4597(3) 0.52609(16) 0.7028(2) 0.0599(11) Uani 0.688(5) 1 d D U P B 1
O1_7 O 0.69791(16) 0.48733(13) 0.63225(10) 0.0497(6) Uani 1 1 d D U . . .
C1_7 C 0.7312(2) 0.50726(13) 0.57591(12) 0.0306(6) Uani 1 1 d D U . . .
C2_7 C 0.6862(3) 0.58187(15) 0.55518(16) 0.0463(8) Uani 1 1 d D U . . .
F1_7 F 0.73166(19) 0.62335(10) 0.57731(13) 0.0735(7) Uani 1 1 d D U . . .
F2_7 F 0.69113(19) 0.59810(12) 0.49655(10) 0.0711(7) Uani 1 1 d D U . . .
F3_7 F 0.59395(16) 0.59345(10) 0.57419(11) 0.0616(6) Uani 1 1 d D U . . .
C3_7 C 0.6978(2) 0.46251(17) 0.53614(17) 0.0474(8) Uani 1 1 d D U . . .
F4_7 F 0.71255(17) 0.39844(10) 0.56110(15) 0.0801(8) Uani 1 1 d D U . . .
F5_7 F 0.60327(14) 0.47914(11) 0.52751(11) 0.0589(6) Uani 1 1 d D U . . .
F6_7 F 0.74578(18) 0.46760(15) 0.48279(11) 0.0756(7) Uani 1 1 d D U . . .
C4_7 C 0.8443(2) 0.49977(15) 0.57068(14) 0.0378(6) Uani 1 1 d D U . . .
F7_7 F 0.88396(13) 0.43523(9) 0.57419(10) 0.0509(5) Uani 1 1 d D U . . .
F8_7 F 0.87881(16) 0.53358(12) 0.52119(9) 0.0592(6) Uani 1 1 d D U . . .
F9_7 F 0.87412(14) 0.52211(11) 0.61618(10) 0.0541(5) Uani 1 1 d D U . . .
O1_8 O 0.85320(13) 0.27049(9) 0.68722(9) 0.0327(4) Uani 1 1 d D U . . .
C1_8 C 0.87562(18) 0.21649(12) 0.65826(12) 0.0257(5) Uani 1 1 d D U . . .
C2_8 C 0.9452(2) 0.15880(13) 0.69366(13) 0.0326(6) Uani 1 1 d D U . . .
F1_8 F 0.89755(15) 0.12611(9) 0.73974(8) 0.0452(4) Uani 1 1 d D U . . .
F2_8 F 0.98938(14) 0.11315(8) 0.66086(8) 0.0422(4) Uani 1 1 d D U . . .
F3_8 F 1.01379(13) 0.18457(9) 0.71544(8) 0.0421(4) Uani 1 1 d D U . . .
C3_8 C 0.9254(2) 0.23718(13) 0.59597(13) 0.0330(6) Uani 1 1 d D U . . .
F4_8 F 0.88128(14) 0.29669(9) 0.57003(9) 0.0491(5) Uani 1 1 d D U . . .
F5_8 F 1.01816(12) 0.24264(9) 0.60015(8) 0.0404(4) Uani 1 1 d D U . . .
F6_8 F 0.92372(14) 0.19256(9) 0.55975(8) 0.0420(4) Uani 1 1 d D U . . .
C4_8 C 0.7783(2) 0.19118(14) 0.65161(14) 0.0341(6) Uani 1 1 d D U . . .
F7_8 F 0.72755(13) 0.23270(10) 0.61006(9) 0.0463(4) Uani 1 1 d D U . . .
F8_8 F 0.79533(14) 0.12935(9) 0.63606(9) 0.0450(4) Uani 1 1 d D U . . .
F9_8 F 0.72396(13) 0.18726(10) 0.70176(9) 0.0447(4) Uani 1 1 d D U . . .
O1_9 O 0.42638(15) 0.12567(9) 1.02716(8) 0.0313(4) Uani 1 1 d D U . . .
C1_9 C 0.43237(18) 0.18873(12) 1.03680(11) 0.0254(5) Uani 1 1 d D U . . .
C2_9 C 0.46058(19) 0.18289(13) 1.10179(12) 0.0290(5) Uani 1 1 d D U . . .
F1_9 F 0.55388(12) 0.15721(9) 1.10736(8) 0.0403(4) Uani 1 1 d D U . . .
F2_9 F 0.44528(14) 0.24258(9) 1.12058(8) 0.0447(4) Uani 1 1 d D U . . .
F3_9 F 0.40922(12) 0.14217(8) 1.13857(7) 0.0335(4) Uani 1 1 d D U . . .
C3_9 C 0.3335(2) 0.23583(15) 1.02819(14) 0.0381(7) Uani 1 1 d D U . . .
F4_9 F 0.29401(15) 0.22576(11) 0.98032(9) 0.0523(5) Uani 1 1 d D U . . .
F5_9 F 0.27018(13) 0.22326(11) 1.07463(9) 0.0514(5) Uani 1 1 d D U . . .
F6_9 F 0.34170(16) 0.30102(9) 1.02207(10) 0.0550(5) Uani 1 1 d D U . . .
C4_9 C 0.5120(2) 0.21988(15) 0.99378(14) 0.0380(7) Uani 1 1 d D U . . .
F7_9 F 0.47866(16) 0.24298(9) 0.94031(8) 0.0506(5) Uani 1 1 d D U . . .
F8_9 F 0.54122(15) 0.27074(10) 1.01309(9) 0.0519(5) Uani 1 1 d D U . . .
F9_9 F 0.58919(15) 0.17334(11) 0.98777(10) 0.0580(6) Uani 1 1 d D U . . .
O1_10 O 0.45503(13) 0.10302(9) 0.90761(7) 0.0240(4) Uani 1 1 d D U . . .
C1_10 C 0.43917(17) 0.11048(12) 0.84910(10) 0.0223(5) Uani 1 1 d D U . . .
C2_10 C 0.4222(2) 0.04235(13) 0.83274(12) 0.0295(6) Uani 1 1 d D U . . .
F1_10 F 0.33199(13) 0.03033(9) 0.85122(7) 0.0388(4) Uani 1 1 d D U . . .
F2_10 F 0.43244(14) 0.04109(9) 0.77473(7) 0.0391(4) Uani 1 1 d D U . . .
F3_10 F 0.48388(14) -0.00852(8) 0.85946(9) 0.0454(4) Uani 1 1 d D U . . .
C3_10 C 0.5314(2) 0.13283(14) 0.81226(11) 0.0308(6) Uani 1 1 d D U . . .
F4_10 F 0.56534(13) 0.17767(9) 0.83647(7) 0.0398(4) Uani 1 1 d D U . . .
F5_10 F 0.60282(12) 0.08006(10) 0.81056(8) 0.0427(4) Uani 1 1 d D U . . .
F6_10 F 0.51271(13) 0.15878(9) 0.75634(7) 0.0375(4) Uani 1 1 d D U . . .
C4_10 C 0.3495(2) 0.16567(13) 0.83391(12) 0.0296(6) Uani 1 1 d D U . . .
F7_10 F 0.37176(14) 0.22685(8) 0.83318(8) 0.0421(4) Uani 1 1 d D U . . .
F8_10 F 0.31651(12) 0.16392(9) 0.78153(7) 0.0372(4) Uani 1 1 d D U . . .
F9_10 F 0.27698(12) 0.15760(9) 0.87484(8) 0.0410(4) Uani 1 1 d D U . . .
O1_11 O 0.3067(2) 0.0445(3) 0.9815(2) 0.0236(9) Uani 0.882(3) 1 d D U P C 1
C1_11 C 0.2288(2) 0.02297(16) 1.01416(14) 0.0211(6) Uani 0.882(3) 1 d D U P C 1
C2_11 C 0.1498(2) 0.08450(16) 1.02440(14) 0.0321(7) Uani 0.882(3) 1 d D U P C 1
F1_11 F 0.17616(17) 0.11592(12) 1.06594(11) 0.0423(6) Uani 0.882(3) 1 d D U P C 1
F2_11 F 0.06292(16) 0.06743(14) 1.04247(12) 0.0482(7) Uani 0.882(3) 1 d D U P C 1
F3_11 F 0.1406(4) 0.12922(16) 0.9744(2) 0.0471(10) Uani 0.882(3) 1 d D U P C 1
C3_11 C 0.1867(3) -0.02402(18) 0.97997(14) 0.0377(8) Uani 0.882(3) 1 d D U P C 1
F4_11 F 0.2545(2) -0.06563(15) 0.95704(13) 0.0519(7) Uani 0.882(3) 1 d D U P C 1
F5_11 F 0.13663(18) 0.01336(15) 0.93505(10) 0.0523(7) Uani 0.882(3) 1 d D U P C 1
F6_11 F 0.1237(2) -0.05862(15) 1.01496(13) 0.0549(8) Uani 0.882(3) 1 d D U P C 1
C4_11 C 0.2596(2) -0.01659(14) 1.07525(13) 0.0246(6) Uani 0.882(3) 1 d D U P C 1
F7_11 F 0.30674(18) -0.07782(11) 1.07058(10) 0.0399(5) Uani 0.882(3) 1 d D U P C 1
F8_11 F 0.1860(2) -0.02275(16) 1.11596(14) 0.0358(7) Uani 0.882(3) 1 d D U P C 1
F9_11 F 0.3216(2) 0.0166(2) 1.0966(2) 0.0338(7) Uani 0.882(3) 1 d D U P C 1
O1_1 O 0.4284(3) 0.11352(18) 0.54112(16) 0.0241(8) Uani 0.897(2) 1 d D U P D 1
C1_1 C 0.4142(2) 0.17437(15) 0.56071(13) 0.0211(6) Uani 0.897(2) 1 d D U P D 1
C2_1 C 0.3055(2) 0.20727(15) 0.55830(14) 0.0304(6) Uani 0.897(2) 1 d D U P D 1
F1_1 F 0.2511(2) 0.17625(19) 0.6011(2) 0.0444(8) Uani 0.897(2) 1 d D U P D 1
F2_1 F 0.29248(16) 0.27248(9) 0.56319(9) 0.0385(5) Uani 0.897(2) 1 d D U P D 1
F3_1 F 0.27291(16) 0.20198(11) 0.50669(10) 0.0447(5) Uani 0.897(2) 1 d D U P D 1
C3_1 C 0.4787(2) 0.22283(16) 0.52184(15) 0.0342(7) Uani 0.897(2) 1 d D U P D 1
F4_1 F 0.56613(16) 0.18899(11) 0.50984(14) 0.0561(7) Uani 0.897(2) 1 d D U P D 1
F5_1 F 0.43863(18) 0.24912(9) 0.47087(9) 0.0462(5) Uani 0.897(2) 1 d D U P D 1
F6_1 F 0.49072(16) 0.27348(10) 0.54892(11) 0.0481(6) Uani 0.897(2) 1 d D U P D 1
C4_1 C 0.4432(2) 0.16068(15) 0.62555(14) 0.0328(7) Uani 0.897(2) 1 d D U P D 1
F7_1 F 0.54035(18) 0.14698(13) 0.62723(12) 0.0515(6) Uani 0.897(2) 1 d D U P D 1
F8_1 F 0.40993(18) 0.21359(9) 0.65338(8) 0.0437(6) Uani 0.897(2) 1 d D U P D 1
F9_1 F 0.40611(19) 0.10788(10) 0.65627(8) 0.0447(6) Uani 0.897(2) 1 d D U P D 1
O1_2 O 0.44944(18) 0.11417(12) 0.41629(10) 0.0253(5) Uani 0.876(3) 1 d D U P D 1
C1_2 C 0.4373(2) 0.12879(16) 0.35731(14) 0.0225(7) Uani 0.876(3) 1 d D U P D 1
C2_2 C 0.3304(3) 0.16323(17) 0.34480(15) 0.0277(7) Uani 0.876(3) 1 d D U P D 1
F1_2 F 0.27049(15) 0.11757(12) 0.35284(10) 0.0322(5) Uani 0.876(3) 1 d D U P D 1
F2_2 F 0.32284(17) 0.19624(10) 0.28961(9) 0.0376(5) Uani 0.876(3) 1 d D U P D 1
F3_2 F 0.2991(3) 0.20724(17) 0.38193(13) 0.0407(8) Uani 0.876(3) 1 d D U P D 1
C3_2 C 0.5083(3) 0.17847(17) 0.32850(16) 0.0357(7) Uani 0.876(3) 1 d D U P D 1
F4_2 F 0.59656(15) 0.15873(12) 0.34862(11) 0.0459(6) Uani 0.876(3) 1 d D U P D 1
F5_2 F 0.47633(18) 0.24039(10) 0.34110(11) 0.0454(6) Uani 0.876(3) 1 d D U P D 1
F6_2 F 0.51937(17) 0.18308(12) 0.26925(9) 0.0499(6) Uani 0.876(3) 1 d D U P D 1
C4_2 C 0.4602(2) 0.06349(19) 0.32842(16) 0.0303(7) Uani 0.876(3) 1 d D U P D 1
F7_2 F 0.55590(15) 0.04131(12) 0.32615(11) 0.0409(5) Uani 0.876(3) 1 d D U P D 1
F8_2 F 0.43176(17) 0.07249(11) 0.27367(9) 0.0425(5) Uani 0.876(3) 1 d D U P D 1
F9_2 F 0.4185(2) 0.01412(15) 0.36260(12) 0.0368(6) Uani 0.876(3) 1 d D U P D 1
O1_12 O 0.3043(6) 0.0457(7) 0.4818(6) 0.0208(18) Uani 0.568(3) 1 d D U P D 1
C1_12 C 0.2298(5) 0.0128(4) 0.5059(3) 0.0210(14) Uani 0.568(3) 1 d D U P D 1
C2_12 C 0.2104(5) -0.0340(4) 0.4631(3) 0.0263(14) Uani 0.568(3) 1 d D U P D 1
F1_12 F 0.1628(3) 0.0010(2) 0.41805(16) 0.0504(10) Uani 0.568(3) 1 d D U P D 1
F2_12 F 0.1569(7) -0.0806(5) 0.4906(5) 0.0412(13) Uani 0.568(3) 1 d D U P D 1
F3_12 F 0.2943(3) -0.0659(2) 0.4423(2) 0.0481(10) Uani 0.568(3) 1 d D U P D 1
C3_12 C 0.2583(6) -0.0319(4) 0.5661(3) 0.0589(19) Uani 0.568(3) 1 d D U P D 1
F4_12 F 0.2986(5) 0.0044(4) 0.5982(2) 0.082(2) Uani 0.568(3) 1 d D U P D 1
F5_12 F 0.3198(3) -0.0866(2) 0.5568(2) 0.0841(16) Uani 0.568(3) 1 d D U P D 1
F6_12 F 0.1745(8) -0.0462(6) 0.5982(7) 0.081(2) Uani 0.568(3) 1 d D U P D 1
C4_12 C 0.1374(5) 0.0643(3) 0.5144(4) 0.0516(18) Uani 0.568(3) 1 d D U P D 1
F7_12 F 0.1441(4) 0.0927(3) 0.5630(3) 0.0816(18) Uani 0.568(3) 1 d D U P D 1
F8_12 F 0.0575(7) 0.0351(5) 0.5244(6) 0.068(2) Uani 0.568(3) 1 d D U P D 1
F9_12 F 0.1268(3) 0.1130(2) 0.4668(3) 0.0640(13) Uani 0.568(3) 1 d D U P D 1
C1_13 C 0.04153(19) 0.27189(13) 0.36563(12) 0.0290(5) Uani 1 1 d D U . . .
C2_13 C -0.03355(19) 0.31733(13) 0.34046(11) 0.0274(5) Uani 1 1 d D U . . .
C3_13 C -0.0801(2) 0.37067(13) 0.36625(13) 0.0311(6) Uani 1 1 d D U . . .
H3_13 H -0.131653 0.401678 0.347864 0.037 Uiso 1 1 calc R U . . .
C4_13 C -0.0494(2) 0.37798(14) 0.42047(13) 0.0340(6) Uani 1 1 d D U . . .
H4_13 H -0.080394 0.414325 0.439967 0.041 Uiso 1 1 calc R U . . .
C5_13 C 0.0263(2) 0.33244(14) 0.44606(12) 0.0331(6) Uani 1 1 d D U . . .
H5_13 H 0.046995 0.338026 0.483029 0.040 Uiso 1 1 calc R U . . .
C6_13 C 0.0721(2) 0.27926(14) 0.41898(13) 0.0324(6) Uani 1 1 d D U . . .
H6_13 H 0.124070 0.248170 0.436874 0.039 Uiso 1 1 calc R U . . .
F1_13 F 0.08230(14) 0.22078(10) 0.33675(9) 0.0509(5) Uani 1 1 d D U . . .
F2_13 F -0.06291(13) 0.30699(9) 0.28675(7) 0.0386(4) Uani 1 1 d D U . . .
C1_14 C -0.21555(19) 0.23901(13) 0.38252(13) 0.0290(5) Uani 1 1 d D U . . .
C2_14 C -0.27814(19) 0.28044(13) 0.34456(12) 0.0277(5) Uani 1 1 d D U . . .
C3_14 C -0.3499(2) 0.32840(14) 0.36348(14) 0.0348(6) Uani 1 1 d D U . . .
H3_14 H -0.393734 0.356505 0.336835 0.042 Uiso 1 1 calc R U . . .
C4_14 C -0.3559(2) 0.33413(16) 0.42294(14) 0.0409(7) Uani 1 1 d D U . . .
H4_14 H -0.404444 0.367031 0.437692 0.049 Uiso 1 1 calc R U . . .
C5_14 C -0.2921(2) 0.29255(17) 0.46120(14) 0.0427(7) Uani 1 1 d D U . . .
H5_14 H -0.297170 0.297366 0.501932 0.051 Uiso 1 1 calc R U . . .
C6_14 C -0.2211(2) 0.24418(15) 0.44116(14) 0.0387(7) Uani 1 1 d D U . . .
H6_14 H -0.177462 0.215363 0.467480 0.046 Uiso 1 1 calc R U . . .
F1_14 F -0.14605(13) 0.19483(9) 0.35747(10) 0.0489(5) Uani 1 1 d D U . . .
F2_14 F -0.26526(13) 0.27233(9) 0.28543(7) 0.0405(4) Uani 1 1 d D U . . .
C1_15 C 0.06483(19) 0.10528(14) 0.27103(12) 0.0278(5) Uani 1 1 d D U . . .
C2_15 C 0.11224(18) 0.14704(13) 0.22907(11) 0.0257(5) Uani 1 1 d D U . . .
C3_15 C 0.20287(19) 0.12642(15) 0.20456(12) 0.0312(6) Uani 1 1 d D U . . .
H3_15 H 0.234920 0.155877 0.175436 0.037 Uiso 1 1 calc R U . . .
C4_15 C 0.2461(2) 0.06078(15) 0.22396(14) 0.0378(7) Uani 1 1 d D U . . .
H4_15 H 0.309262 0.044704 0.207994 0.045 Uiso 1 1 calc R U . . .
C5_15 C 0.1990(2) 0.01850(15) 0.26592(15) 0.0421(7) Uani 1 1 d D U . . .
H5_15 H 0.230048 -0.026473 0.278289 0.050 Uiso 1 1 calc R U . . .
C6_15 C 0.1067(2) 0.04035(15) 0.29067(14) 0.0387(7) Uani 1 1 d D U . . .
H6_15 H 0.074223 0.011368 0.319972 0.046 Uiso 1 1 calc R U . . .
F1_15 F -0.02722(11) 0.13150(9) 0.29054(7) 0.0353(4) Uani 1 1 d D U . . .
F2_15 F 0.06230(11) 0.21099(8) 0.21096(7) 0.0320(3) Uani 1 1 d D U . . .
C1_16 C -0.18498(18) 0.08428(14) 0.23336(12) 0.0292(6) Uani 1 1 d D U . . .
C2_16 C -0.10442(18) 0.07676(13) 0.19498(11) 0.0245(5) Uani 1 1 d D U . . .
C3_16 C -0.06398(19) 0.01529(14) 0.17989(12) 0.0292(6) Uani 1 1 d D U . . .
H3_16 H -0.008329 0.010608 0.152870 0.035 Uiso 1 1 calc R U . . .
C4_16 C -0.1081(2) -0.03994(14) 0.20588(13) 0.0345(6) Uani 1 1 d D U . . .
H4_16 H -0.082215 -0.083411 0.196373 0.041 Uiso 1 1 calc R U . . .
C5_16 C -0.1887(2) -0.03284(15) 0.24527(13) 0.0366(6) Uani 1 1 d D U . . .
H5_16 H -0.217110 -0.071494 0.262685 0.044 Uiso 1 1 calc R U . . .
C6_16 C -0.2288(2) 0.02984(16) 0.25974(13) 0.0370(6) Uani 1 1 d D U . . .
H6_16 H -0.284260 0.035071 0.286808 0.044 Uiso 1 1 calc R U . . .
F1_16 F -0.21872(12) 0.14866(9) 0.24555(8) 0.0398(4) Uani 1 1 d D U . . .
F2_16 F -0.06524(11) 0.13467(8) 0.17291(7) 0.0306(3) Uani 1 1 d D U . . .
C1 C -0.24718(19) 0.30744(15) 0.14587(13) 0.0329(6) Uani 1 1 d . . . . .
C2 C -0.1814(2) 0.26651(14) 0.11167(12) 0.0297(6) Uani 1 1 d . . . . .
C3 C -0.0834(2) 0.27675(14) 0.10137(12) 0.0282(5) Uani 1 1 d . . . . .
C4 C -0.0514(2) 0.32844(14) 0.12524(12) 0.0294(6) Uani 1 1 d . . . . .
C5 C -0.1162(2) 0.36944(14) 0.15831(13) 0.0332(6) Uani 1 1 d . . . . .
C6 C -0.2146(2) 0.36007(14) 0.16851(13) 0.0342(6) Uani 1 1 d . . . . .
C7 C -0.3526(2) 0.29708(19) 0.15605(17) 0.0474(8) Uani 1 1 d . . . . .
H7A H -0.386869 0.316332 0.120020 0.071 Uiso 1 1 calc R U . . .
H7B H -0.383476 0.319600 0.189074 0.071 Uiso 1 1 calc R U . . .
H7C H -0.355852 0.248592 0.165634 0.071 Uiso 1 1 calc R U . . .
C8 C -0.2195(2) 0.21486(17) 0.08339(15) 0.0423(7) Uani 1 1 d . . . . .
H8A H -0.263463 0.238203 0.052742 0.063 Uiso 1 1 calc R U . . .
H8B H -0.254912 0.186358 0.113776 0.063 Uiso 1 1 calc R U . . .
H8C H -0.164706 0.186602 0.065325 0.063 Uiso 1 1 calc R U . . .
C9 C -0.0112(2) 0.23570(17) 0.06331(14) 0.0396(7) Uani 1 1 d . . . . .
H9A H 0.007897 0.265007 0.026998 0.059 Uiso 1 1 calc R U . . .
H9B H -0.041165 0.199411 0.052857 0.059 Uiso 1 1 calc R U . . .
H9C H 0.046584 0.216030 0.085335 0.059 Uiso 1 1 calc R U . . .
C10 C 0.0533(2) 0.34121(17) 0.11114(15) 0.0417(7) Uani 1 1 d . . . . .
H10A H 0.088420 0.308018 0.087280 0.063 Uiso 1 1 calc R U . . .
H10B H 0.085313 0.336954 0.148226 0.063 Uiso 1 1 calc R U . . .
H10C H 0.053491 0.386888 0.088844 0.063 Uiso 1 1 calc R U . . .
C11 C -0.0821(3) 0.42745(17) 0.18062(17) 0.0485(8) Uani 1 1 d . . . . .
H11A H -0.014279 0.413930 0.191251 0.073 Uiso 1 1 calc R U . . .
H11B H -0.123324 0.438611 0.215633 0.073 Uiso 1 1 calc R U . . .
H11C H -0.086631 0.467120 0.149327 0.073 Uiso 1 1 calc R U . . .
C12 C -0.2840(3) 0.40909(18) 0.20050(18) 0.0540(9) Uani 1 1 d . . . . .
H12A H -0.282146 0.455249 0.179712 0.081 Uiso 1 1 calc R U . . .
H12B H -0.264945 0.405285 0.241207 0.081 Uiso 1 1 calc R U . . .
H12C H -0.350241 0.398654 0.201429 0.081 Uiso 1 1 calc R U . . .
O1_18 O 0.2972(13) 0.0560(15) 0.4809(13) 0.023(4) Uani 0.257(3) 1 d D U P D 2
C1_18 C 0.2215(10) 0.0227(7) 0.5048(6) 0.023(3) Uani 0.257(3) 1 d D U P D 2
C2_18 C 0.1245(11) 0.0724(7) 0.4940(6) 0.050(3) Uani 0.257(3) 1 d D U P D 2
F1_18 F 0.1032(7) 0.0766(6) 0.4382(4) 0.072(3) Uani 0.257(3) 1 d D U P D 2
F2_18 F 0.0503(16) 0.0500(13) 0.5279(12) 0.069(4) Uani 0.257(3) 1 d D U P D 2
F3_18 F 0.1376(10) 0.1315(6) 0.5054(6) 0.074(3) Uani 0.257(3) 1 d D U P D 2
C3_18 C 0.2344(10) -0.0025(7) 0.5713(6) 0.047(3) Uani 0.257(3) 1 d D U P D 2
F4_18 F 0.3289(8) -0.0221(8) 0.5807(6) 0.074(4) Uani 0.257(3) 1 d D U P D 2
F5_18 F 0.2095(12) 0.0481(7) 0.6007(6) 0.084(3) Uani 0.257(3) 1 d D U P D 2
F6_18 F 0.1943(17) -0.0571(11) 0.5962(14) 0.073(4) Uani 0.257(3) 1 d D U P D 2
C4_18 C 0.2224(11) -0.0350(8) 0.4695(6) 0.035(3) Uani 0.257(3) 1 d D U P D 2
F7_18 F 0.2990(10) -0.0825(6) 0.4798(6) 0.060(3) Uani 0.257(3) 1 d D U P D 2
F8_18 F 0.1414(11) -0.0616(8) 0.4784(9) 0.063(3) Uani 0.257(3) 1 d D U P D 2
F9_18 F 0.2280(11) -0.0134(6) 0.4118(4) 0.051(3) Uani 0.257(3) 1 d D U P D 2
O1_19 O 0.9044(16) 0.2935(13) 0.7995(5) 0.037(4) Uani 0.353(4) 1 d D U P A 2
C1_19 C 0.8712(7) 0.2793(5) 0.8574(5) 0.033(3) Uani 0.353(4) 1 d D U P A 2
C2_19 C 0.9003(6) 0.3282(5) 0.8956(4) 0.043(2) Uani 0.353(4) 1 d D U P A 2
F1_19 F 0.9951(4) 0.3125(4) 0.9044(3) 0.0517(16) Uani 0.353(4) 1 d D U P A 2
F2_19 F 0.8527(9) 0.3239(8) 0.9488(5) 0.059(3) Uani 0.353(4) 1 d D U P A 2
F3_19 F 0.8824(14) 0.3899(7) 0.8643(9) 0.066(3) Uani 0.353(4) 1 d D U P A 2
C3_19 C 0.7579(6) 0.2847(6) 0.8615(4) 0.061(2) Uani 0.353(4) 1 d D U P A 2
F4_19 F 0.7351(13) 0.2505(8) 0.8199(7) 0.074(3) Uani 0.353(4) 1 d D U P A 2
F5_19 F 0.7195(8) 0.3494(6) 0.8543(6) 0.074(3) Uani 0.353(4) 1 d D U P A 2
F6_19 F 0.7249(10) 0.2535(5) 0.9132(4) 0.072(3) Uani 0.353(4) 1 d D U P A 2
C4_19 C 0.9187(8) 0.2058(4) 0.8802(4) 0.050(2) Uani 0.353(4) 1 d D U P A 2
F7_19 F 0.8772(8) 0.1605(4) 0.8598(3) 0.072(2) Uani 0.353(4) 1 d D U P A 2
F8_19 F 0.9013(15) 0.1934(12) 0.9391(6) 0.058(4) Uani 0.353(4) 1 d D U P A 2
F9_19 F 1.0129(9) 0.1956(8) 0.8645(6) 0.052(3) Uani 0.353(4) 1 d D U P A 2
O1_22 O 0.432(3) 0.1209(16) 0.5338(14) 0.030(6) Uani 0.103(2) 1 d D U P D 2
C1_22 C 0.4194(11) 0.1656(8) 0.5723(7) 0.028(4) Uani 0.103(2) 1 d D U P D 2
C2_22 C 0.5201(11) 0.1657(9) 0.5956(8) 0.047(4) Uani 0.103(2) 1 d D U P D 2
F1_22 F 0.5890(12) 0.1640(12) 0.5522(10) 0.068(6) Uani 0.103(2) 1 d D U P D 2
F2_22 F 0.5210(14) 0.2181(11) 0.6219(12) 0.088(8) Uani 0.103(2) 1 d D U P D 2
F3_22 F 0.5400(18) 0.1104(11) 0.6359(10) 0.070(5) Uani 0.103(2) 1 d D U P D 2
C3_22 C 0.3458(14) 0.1449(10) 0.6241(8) 0.058(5) Uani 0.103(2) 1 d D U P D 2
F4_22 F 0.2550(16) 0.1619(19) 0.6076(16) 0.048(5) Uani 0.103(2) 1 d D U P D 2
F5_22 F 0.361(2) 0.0785(10) 0.6396(12) 0.096(9) Uani 0.103(2) 1 d D U P D 2
F6_22 F 0.3523(15) 0.1735(14) 0.6706(8) 0.077(7) Uani 0.103(2) 1 d D U P D 2
C4_22 C 0.3798(12) 0.2365(8) 0.5388(7) 0.043(4) Uani 0.103(2) 1 d D U P D 2
F7_22 F 0.3105(14) 0.2340(12) 0.5041(9) 0.064(4) Uani 0.103(2) 1 d D U P D 2
F8_22 F 0.3455(16) 0.2772(9) 0.5783(9) 0.053(4) Uani 0.103(2) 1 d D U P D 2
F9_22 F 0.4522(14) 0.2621(10) 0.5051(10) 0.055(3) Uani 0.103(2) 1 d D U P D 2
O1_23 O 0.5999(8) 0.4353(7) 0.7397(6) 0.019(2) Uani 0.312(5) 1 d D U P B 2
C1_23 C 0.5190(9) 0.4112(6) 0.7288(5) 0.029(3) Uani 0.312(5) 1 d D U P B 2
C2_23 C 0.4459(10) 0.4675(7) 0.6943(6) 0.044(3) Uani 0.312(5) 1 d D U P B 2
F1_23 F 0.4159(8) 0.5152(4) 0.7275(5) 0.079(3) Uani 0.312(5) 1 d D U P B 2
F2_23 F 0.3688(8) 0.4449(6) 0.6798(6) 0.061(3) Uani 0.312(5) 1 d D U P B 2
F3_23 F 0.4882(5) 0.4996(5) 0.6463(4) 0.066(3) Uani 0.312(5) 1 d D U P B 2
C3_23 C 0.5268(11) 0.3492(7) 0.6981(6) 0.052(3) Uani 0.312(5) 1 d D U P B 2
F4_23 F 0.6027(8) 0.3037(5) 0.7147(5) 0.085(3) Uani 0.312(5) 1 d D U P B 2
F5_23 F 0.5348(8) 0.3627(6) 0.6389(3) 0.094(3) Uani 0.312(5) 1 d D U P B 2
F6_23 F 0.4481(13) 0.3182(10) 0.7108(7) 0.077(3) Uani 0.312(5) 1 d D U P B 2
C4_23 C 0.4741(10) 0.3905(6) 0.7934(6) 0.042(3) Uani 0.312(5) 1 d D U P B 2
F7_23 F 0.5189(5) 0.3308(4) 0.8181(4) 0.053(2) Uani 0.312(5) 1 d D U P B 2
F8_23 F 0.3797(8) 0.3905(6) 0.7962(8) 0.061(3) Uani 0.312(5) 1 d D U P B 2
F9_23 F 0.4879(9) 0.4363(6) 0.8253(5) 0.081(3) Uani 0.312(5) 1 d D U P B 2
O1_25 O 0.3061(7) 0.0376(7) 0.5147(7) 0.036(3) Uani 0.175(2) 1 d D U P D 3
C1_25 C 0.2168(9) 0.0193(7) 0.5133(6) 0.029(3) Uani 0.175(2) 1 d D U P D 3
C2_25 C 0.1748(11) -0.0063(9) 0.5768(6) 0.068(3) Uani 0.175(2) 1 d D U P D 3
F1_25 F 0.2274(15) -0.0625(10) 0.6011(11) 0.081(4) Uani 0.175(2) 1 d D U P D 3
F2_25 F 0.0854(9) -0.0205(8) 0.5772(7) 0.085(4) Uani 0.175(2) 1 d D U P D 3
F3_25 F 0.1743(19) 0.0391(12) 0.6113(9) 0.099(5) Uani 0.175(2) 1 d D U P D 3
C3_25 C 0.1432(10) 0.0808(8) 0.4876(7) 0.055(3) Uani 0.175(2) 1 d D U P D 3
F4_25 F 0.1763(10) 0.1113(6) 0.4362(7) 0.070(3) Uani 0.175(2) 1 d D U P D 3
F5_25 F 0.1169(17) 0.1223(11) 0.5271(10) 0.076(4) Uani 0.175(2) 1 d D U P D 3
F6_25 F 0.0603(9) 0.0620(10) 0.4780(11) 0.100(6) Uani 0.175(2) 1 d D U P D 3
C4_25 C 0.2314(14) -0.0417(9) 0.4800(7) 0.043(4) Uani 0.175(2) 1 d D U P D 3
F7_25 F 0.2617(13) -0.0271(10) 0.4231(7) 0.051(3) Uani 0.175(2) 1 d D U P D 3
F8_25 F 0.159(2) -0.0770(19) 0.4883(18) 0.055(4) Uani 0.175(2) 1 d D U P D 3
F9_25 F 0.3020(18) -0.0879(10) 0.5058(9) 0.081(5) Uani 0.175(2) 1 d D U P D 3
O1_26 O 0.3035(15) 0.0524(19) 0.9793(15) 0.024(6) Uani 0.118(3) 1 d D U P C 2
C1_26 C 0.2277(12) 0.0250(8) 1.0086(8) 0.036(4) Uani 0.118(3) 1 d D U P C 2
C2_26 C 0.2238(14) 0.0284(9) 1.0762(7) 0.044(4) Uani 0.118(3) 1 d D U P C 2
F1_26 F 0.3106(18) 0.0076(19) 1.0975(16) 0.045(5) Uani 0.118(3) 1 d D U P C 2
F2_26 F 0.1646(18) -0.0132(14) 1.1056(12) 0.048(5) Uani 0.118(3) 1 d D U P C 2
F3_26 F 0.1856(18) 0.0887(10) 1.0873(9) 0.067(4) Uani 0.118(3) 1 d D U P C 2
C3_26 C 0.1348(11) 0.0690(9) 0.9827(7) 0.042(4) Uani 0.118(3) 1 d D U P C 2
F4_26 F 0.1256(15) 0.0594(13) 0.9278(7) 0.066(4) Uani 0.118(3) 1 d D U P C 2
F5_26 F 0.133(3) 0.1345(10) 0.9813(18) 0.036(4) Uani 0.118(3) 1 d D U P C 2
F6_26 F 0.0589(11) 0.0500(12) 1.0184(8) 0.052(4) Uani 0.118(3) 1 d D U P C 2
C4_26 C 0.2407(14) -0.0500(8) 1.0010(8) 0.059(4) Uani 0.118(3) 1 d D U P C 2
F7_26 F 0.2989(16) -0.0608(12) 0.9534(9) 0.055(4) Uani 0.118(3) 1 d D U P C 2
F8_26 F 0.1617(15) -0.0785(12) 1.0057(13) 0.071(5) Uani 0.118(3) 1 d D U P C 2
F9_26 F 0.2921(17) -0.0870(10) 1.0449(9) 0.072(4) Uani 0.118(3) 1 d D U P C 2
O1_27 O 0.4062(13) 0.1081(11) 0.4184(6) 0.046(5) Uani 0.124(3) 1 d D U P D 2
C1_27 C 0.4430(10) 0.1289(8) 0.3646(7) 0.031(4) Uani 0.124(3) 1 d D U P D 2
C2_27 C 0.5237(11) 0.1727(8) 0.3641(8) 0.053(4) Uani 0.124(3) 1 d D U P D 2
F1_27 F 0.4847(16) 0.2334(8) 0.3768(11) 0.077(4) Uani 0.124(3) 1 d D U P D 2
F2_27 F 0.5741(13) 0.1751(9) 0.3119(7) 0.059(3) Uani 0.124(3) 1 d D U P D 2
F3_27 F 0.5822(10) 0.1456(10) 0.4066(7) 0.070(5) Uani 0.124(3) 1 d D U P D 2
C3_27 C 0.4855(13) 0.0653(9) 0.3358(8) 0.046(4) Uani 0.124(3) 1 d D U P D 2
F4_27 F 0.4201(18) 0.0238(13) 0.3430(11) 0.053(4) Uani 0.124(3) 1 d D U P D 2
F5_27 F 0.5695(10) 0.0393(8) 0.3596(8) 0.047(3) Uani 0.124(3) 1 d D U P D 2
F6_27 F 0.4935(14) 0.0836(10) 0.2775(6) 0.065(4) Uani 0.124(3) 1 d D U P D 2
C4_27 C 0.3526(12) 0.1683(10) 0.3326(7) 0.041(4) Uani 0.124(3) 1 d D U P D 2
F7_27 F 0.2914(14) 0.1263(11) 0.3275(9) 0.059(4) Uani 0.124(3) 1 d D U P D 2
F8_27 F 0.3794(15) 0.1968(10) 0.2795(7) 0.069(4) Uani 0.124(3) 1 d D U P D 2
F9_27 F 0.307(2) 0.2146(13) 0.3638(10) 0.049(4) Uani 0.124(3) 1 d D U P D 2

loop_
_atom_site_aniso_label
_atom_site_aniso_U_11
_atom_site_aniso_U_22
_atom_site_aniso_U_33
_atom_site_aniso_U_23
_atom_site_aniso_U_13
_atom_site_aniso_U_12
Ca1 0.0221(2) 0.0262(3) 0.0379(3) -0.0133(2) -0.0060(2) 0.0010(2)
Al1 0.0134(3) 0.0125(3) 0.0223(3) -0.0011(3) -0.0029(3) -0.0010(2)
Al2 0.0164(3) 0.0148(3) 0.0190(3) 0.0007(3) -0.0039(3) -0.0030(2)
Al3 0.0137(3) 0.0150(3) 0.0252(4) -0.0061(3) -0.0048(3) 0.0001(2)
Al4 0.0123(3) 0.0122(3) 0.0318(4) -0.0022(3) -0.0012(3) -0.0011(2)
F1 0.0159(9) 0.0147(9) 0.0282(10) -0.0048(8) -0.0007(7) 0.0014(7)
F2 0.0183(9) 0.0188(9) 0.0234(10) 0.0035(8) -0.0042(7) 0.0009(7)
F3 0.0155(6) 0.0150(6) 0.0342(8) -0.0048(6) -0.0018(6) 0.0037(5)
O1_3 0.0438(12) 0.0273(11) 0.0764(17) -0.0285(11) -0.0180(11) 0.0052(9)
C1_3 0.0273(13) 0.0201(12) 0.0455(16) -0.0117(11) -0.0073(11) 0.0002(10)
C2_3 0.0284(14) 0.0312(15) 0.064(2) -0.0161(14) -0.0032(13) -0.0003(12)
F1_3 0.0310(10) 0.0586(13) 0.0985(18) -0.0124(12) 0.0131(11) -0.0086(9)
F2_3 0.0461(11) 0.0302(9) 0.0830(15) -0.0221(10) 0.0017(10) 0.0100(8)
F3_3 0.0389(11) 0.0601(13) 0.0777(15) -0.0168(11) -0.0277(10) 0.0045(9)
C3_3 0.0313(15) 0.0342(16) 0.060(2) 0.0000(14) -0.0039(14) -0.0002(12)
F4_3 0.0299(10) 0.0563(13) 0.1074(19) 0.0058(13) 0.0048(11) 0.0007(9)
F5_3 0.0569(13) 0.0587(13) 0.0566(13) 0.0132(10) -0.0023(10) -0.0003(10)
F6_3 0.0628(13) 0.0333(10) 0.1000(18) -0.0040(11) -0.0287(12) -0.0208(9)
C4_3 0.055(2) 0.0336(16) 0.0513(19) -0.0047(14) -0.0102(16) -0.0083(14)
F7_3 0.0610(13) 0.0456(11) 0.0781(15) 0.0030(10) -0.0378(12) -0.0100(10)
F8_3 0.124(2) 0.0637(15) 0.0504(13) -0.0256(11) -0.0155(14) 0.0064(15)
F9_3 0.0738(16) 0.0595(14) 0.0729(16) 0.0197(12) -0.0023(12) -0.0198(12)
O1_4 0.0141(8) 0.0265(9) 0.0254(9) -0.0002(7) -0.0026(6) -0.0042(7)
C1_4 0.0146(10) 0.0212(12) 0.0275(12) -0.0044(9) -0.0002(9) -0.0032(9)
C2_4 0.0169(11) 0.0294(13) 0.0341(14) -0.0016(11) -0.0024(10) -0.0011(10)
F1_4 0.0397(9) 0.0283(9) 0.0491(10) -0.0108(7) -0.0002(8) 0.0068(7)
F2_4 0.0180(8) 0.0458(10) 0.0627(12) -0.0015(9) -0.0133(7) -0.0042(7)
F3_4 0.0304(8) 0.0412(10) 0.0390(9) 0.0085(7) -0.0044(7) -0.0009(7)
C3_4 0.0275(13) 0.0332(15) 0.0416(16) -0.0157(12) 0.0008(11) -0.0055(11)
F4_4 0.0418(10) 0.0433(11) 0.0762(14) -0.0324(10) -0.0056(10) 0.0112(8)
F5_4 0.0533(12) 0.0652(13) 0.0376(10) -0.0236(9) -0.0003(8) -0.0143(10)
F6_4 0.0409(10) 0.0446(11) 0.0733(14) -0.0312(10) 0.0014(9) -0.0185(8)
C4_4 0.0217(12) 0.0247(13) 0.0350(14) -0.0019(10) 0.0042(10) -0.0051(10)
F7_4 0.0425(10) 0.0296(9) 0.0515(11) 0.0082(8) 0.0039(8) -0.0011(7)
F8_4 0.0250(8) 0.0508(11) 0.0477(10) -0.0028(8) 0.0087(7) -0.0155(8)
F9_4 0.0429(10) 0.0428(10) 0.0292(8) -0.0075(7) 0.0046(7) -0.0117(8)
O1_5 0.031(5) 0.053(4) 0.026(3) 0.011(3) -0.005(3) -0.020(4)
C1_5 0.033(3) 0.031(3) 0.025(3) -0.002(2) 0.000(2) -0.003(2)
C2_5 0.044(3) 0.053(3) 0.039(3) -0.003(2) 0.010(2) -0.025(2)
F1_5 0.089(3) 0.056(2) 0.060(3) -0.0215(19) 0.019(2) -0.042(2)
F2_5 0.069(2) 0.074(4) 0.061(3) -0.013(2) 0.0354(19) -0.044(3)
F3_5 0.036(3) 0.102(4) 0.065(3) 0.010(3) -0.010(2) -0.028(3)
C3_5 0.048(3) 0.034(3) 0.071(3) -0.014(2) 0.016(3) -0.008(2)
F4_5 0.072(3) 0.035(3) 0.087(5) -0.018(3) 0.011(3) -0.015(3)
F5_5 0.055(3) 0.053(3) 0.127(5) -0.016(3) 0.018(3) 0.016(2)
F6_5 0.091(5) 0.081(4) 0.059(2) -0.039(2) 0.035(3) -0.029(3)
C4_5 0.049(3) 0.036(3) 0.024(2) 0.005(2) -0.001(2) -0.001(2)
F7_5 0.0479(18) 0.069(2) 0.0388(16) -0.0030(16) -0.0159(13) -0.0097(17)
F8_5 0.068(4) 0.048(3) 0.032(2) 0.0154(19) -0.002(2) -0.007(3)
F9_5 0.074(3) 0.041(3) 0.051(4) -0.013(2) -0.001(2) 0.016(2)
O1_6 0.015(2) 0.049(4) 0.108(6) 0.031(3) -0.011(3) -0.016(2)
C1_6 0.013(3) 0.020(3) 0.070(4) -0.001(3) -0.001(3) -0.006(2)
C2_6 0.032(3) 0.030(3) 0.077(4) -0.005(3) 0.000(3) -0.003(2)
F1_6 0.057(2) 0.0436(19) 0.083(3) -0.0134(17) 0.016(2) 0.0022(16)
F2_6 0.037(2) 0.058(3) 0.106(3) 0.003(3) 0.012(2) -0.027(2)
F3_6 0.0452(17) 0.045(2) 0.068(2) 0.0084(17) 0.0017(15) -0.0048(16)
C3_6 0.066(4) 0.026(3) 0.076(4) -0.008(3) 0.004(3) -0.008(3)
F4_6 0.087(3) 0.0435(19) 0.087(3) -0.0281(19) 0.022(2) -0.0037(18)
F5_6 0.091(3) 0.0207(15) 0.094(3) -0.0016(17) 0.009(2) 0.0040(16)
F6_6 0.111(3) 0.059(4) 0.107(6) -0.033(4) -0.019(4) -0.043(2)
C4_6 0.021(3) 0.034(4) 0.072(4) -0.006(3) -0.006(3) -0.001(3)
F7_6 0.0462(19) 0.054(2) 0.067(2) 0.0030(18) -0.0124(15) -0.0047(17)
F8_6 0.0163(15) 0.063(3) 0.100(4) -0.019(2) -0.0115(19) 0.0012(15)
F9_6 0.053(2) 0.0203(15) 0.104(3) 0.0011(17) -0.025(2) 0.0009(14)
O1_7 0.0385(12) 0.0615(15) 0.0362(12) 0.0110(11) -0.0023(9) 0.0092(11)
C1_7 0.0337(14) 0.0235(13) 0.0306(14) 0.0017(10) -0.0029(11) 0.0009(11)
C2_7 0.055(2) 0.0247(15) 0.055(2) 0.0013(13) -0.0188(16) 0.0042(13)
F1_7 0.0785(16) 0.0269(10) 0.120(2) -0.0189(12) -0.0334(15) -0.0006(10)
F2_7 0.0864(17) 0.0592(14) 0.0559(13) 0.0289(11) -0.0211(12) -0.0073(12)
F3_7 0.0528(12) 0.0422(11) 0.0827(16) -0.0099(11) -0.0189(11) 0.0206(9)
C3_7 0.0348(16) 0.0405(18) 0.070(2) -0.0199(16) -0.0021(15) -0.0039(13)
F4_7 0.0515(13) 0.0278(10) 0.163(3) -0.0195(13) -0.0143(15) -0.0040(9)
F5_7 0.0397(11) 0.0644(14) 0.0777(15) -0.0224(12) -0.0153(10) -0.0051(10)
F6_7 0.0606(14) 0.110(2) 0.0697(15) -0.0566(15) 0.0022(12) -0.0113(14)
C4_7 0.0389(16) 0.0304(15) 0.0439(17) -0.0042(12) -0.0020(13) -0.0069(12)
F7_7 0.0316(9) 0.0365(10) 0.0826(15) -0.0138(10) 0.0001(9) 0.0029(8)
F8_7 0.0527(12) 0.0698(14) 0.0532(12) 0.0064(10) 0.0060(10) -0.0256(11)
F9_7 0.0426(11) 0.0595(13) 0.0645(13) -0.0184(10) -0.0189(9) -0.0036(9)
O1_8 0.0248(9) 0.0251(10) 0.0536(12) -0.0218(9) -0.0049(8) -0.0020(7)
C1_8 0.0247(12) 0.0169(11) 0.0381(14) -0.0114(10) -0.0055(10) -0.0022(9)
C2_8 0.0381(15) 0.0202(13) 0.0401(15) -0.0067(11) -0.0066(12) -0.0029(11)
F1_8 0.0584(12) 0.0370(10) 0.0399(10) 0.0001(8) -0.0069(8) -0.0111(9)
F2_8 0.0500(11) 0.0221(8) 0.0521(11) -0.0113(7) -0.0069(8) 0.0085(7)
F3_8 0.0388(9) 0.0362(9) 0.0540(11) -0.0096(8) -0.0198(8) -0.0023(7)
C3_8 0.0317(14) 0.0235(13) 0.0435(16) -0.0058(11) -0.0063(12) -0.0011(11)
F4_8 0.0472(11) 0.0299(9) 0.0613(12) 0.0096(8) -0.0023(9) 0.0013(8)
F5_8 0.0304(9) 0.0401(10) 0.0520(11) -0.0118(8) 0.0028(8) -0.0079(7)
F6_8 0.0512(11) 0.0418(10) 0.0349(9) -0.0127(8) -0.0058(8) -0.0046(8)
C4_8 0.0325(14) 0.0294(14) 0.0455(16) -0.0132(12) -0.0071(12) -0.0088(11)
F7_8 0.0335(9) 0.0491(11) 0.0596(12) -0.0100(9) -0.0181(8) -0.0065(8)
F8_8 0.0525(11) 0.0327(9) 0.0593(12) -0.0213(8) -0.0060(9) -0.0175(8)
F9_8 0.0377(10) 0.0504(11) 0.0539(11) -0.0201(9) 0.0051(8) -0.0213(8)
O1_9 0.0493(12) 0.0212(9) 0.0269(10) -0.0051(7) -0.0012(8) -0.0148(8)
C1_9 0.0278(13) 0.0206(12) 0.0297(13) -0.0058(10) -0.0009(10) -0.0083(10)
C2_9 0.0251(13) 0.0287(13) 0.0357(14) -0.0114(11) -0.0022(11) -0.0050(10)
F1_9 0.0243(8) 0.0473(10) 0.0512(11) -0.0089(8) -0.0095(7) -0.0059(7)
F2_9 0.0572(12) 0.0361(9) 0.0474(11) -0.0228(8) -0.0097(9) -0.0063(8)
F3_9 0.0314(8) 0.0412(9) 0.0283(8) -0.0068(7) 0.0010(6) -0.0074(7)
C3_9 0.0351(15) 0.0377(16) 0.0415(16) -0.0039(13) -0.0083(12) -0.0048(12)
F4_9 0.0490(11) 0.0607(13) 0.0492(11) 0.0008(9) -0.0243(9) -0.0128(10)
F5_9 0.0269(9) 0.0667(13) 0.0556(12) -0.0063(10) 0.0001(8) 0.0017(9)
F6_9 0.0607(13) 0.0290(9) 0.0723(14) -0.0072(9) -0.0136(11) 0.0054(9)
C4_9 0.0448(17) 0.0296(15) 0.0419(16) -0.0047(12) 0.0049(13) -0.0174(13)
F7_9 0.0766(14) 0.0397(10) 0.0376(10) 0.0035(8) 0.0035(9) -0.0283(10)
F8_9 0.0577(12) 0.0439(11) 0.0626(13) -0.0076(9) -0.0004(10) -0.0349(9)
F9_9 0.0471(11) 0.0532(12) 0.0662(14) -0.0045(10) 0.0293(10) -0.0089(9)
O1_10 0.0261(9) 0.0264(9) 0.0189(8) 0.0024(7) -0.0046(7) -0.0069(7)
C1_10 0.0243(12) 0.0219(12) 0.0191(11) 0.0020(9) -0.0051(9) -0.0026(9)
C2_10 0.0355(14) 0.0264(13) 0.0259(13) -0.0012(10) -0.0069(11) -0.0032(11)
F1_10 0.0451(10) 0.0412(10) 0.0353(9) -0.0045(7) -0.0071(7) -0.0207(8)
F2_10 0.0540(11) 0.0368(9) 0.0280(8) -0.0104(7) -0.0046(7) -0.0055(8)
F3_10 0.0583(12) 0.0227(8) 0.0534(11) -0.0001(8) -0.0220(9) 0.0030(8)
C3_10 0.0332(14) 0.0335(14) 0.0232(13) 0.0040(11) -0.0033(10) -0.0061(11)
F4_10 0.0424(10) 0.0486(10) 0.0319(9) 0.0034(7) -0.0048(7) -0.0251(8)
F5_10 0.0315(9) 0.0512(11) 0.0377(9) 0.0030(8) 0.0017(7) 0.0034(8)
F6_10 0.0423(9) 0.0461(10) 0.0204(8) 0.0087(7) -0.0033(7) -0.0105(8)
C4_10 0.0325(14) 0.0272(13) 0.0264(13) 0.0009(10) -0.0081(10) 0.0011(11)
F7_10 0.0547(11) 0.0229(8) 0.0457(10) 0.0003(7) -0.0135(8) 0.0018(7)
F8_10 0.0388(9) 0.0387(9) 0.0311(8) 0.0017(7) -0.0163(7) 0.0025(7)
F9_10 0.0299(9) 0.0486(10) 0.0383(9) -0.0003(8) -0.0022(7) 0.0050(7)
O1_11 0.0177(14) 0.0265(17) 0.0263(19) 0.0009(14) -0.0018(14) -0.0080(13)
C1_11 0.0177(14) 0.0228(14) 0.0238(14) -0.0011(12) -0.0042(11) -0.0073(11)
C2_11 0.0192(14) 0.0361(17) 0.0364(17) 0.0024(13) -0.0010(12) 0.0000(12)
F1_11 0.0462(12) 0.0333(12) 0.0451(14) -0.0142(10) -0.0013(10) 0.0075(10)
F2_11 0.0177(9) 0.0683(17) 0.0533(16) -0.0004(12) 0.0022(10) -0.0036(10)
F3_11 0.0371(17) 0.0450(15) 0.045(2) 0.0121(13) -0.0018(14) 0.0148(12)
C3_11 0.0464(19) 0.045(2) 0.0297(16) -0.0047(14) -0.0085(14) -0.0271(16)
F4_11 0.077(2) 0.0396(13) 0.0486(14) -0.0210(10) 0.0006(14) -0.0239(14)
F5_11 0.0559(14) 0.0733(18) 0.0363(11) 0.0014(11) -0.0244(10) -0.0333(13)
F6_11 0.0606(17) 0.0579(18) 0.0574(16) -0.0040(13) -0.0050(14) -0.0458(15)
C4_11 0.0239(14) 0.0245(14) 0.0261(14) -0.0035(11) -0.0031(11) -0.0054(11)
F7_11 0.0548(13) 0.0242(10) 0.0364(12) -0.0005(9) -0.0074(10) 0.0034(9)
F8_11 0.0315(15) 0.0471(14) 0.0259(13) 0.0059(10) -0.0002(10) -0.0107(11)
F9_11 0.0332(12) 0.0427(15) 0.0285(12) -0.0001(11) -0.0123(10) -0.0144(10)
O1_1 0.0350(18) 0.0133(12) 0.0256(13) -0.0084(11) -0.0041(12) -0.0016(11)
C1_1 0.0249(14) 0.0168(14) 0.0223(14) -0.0070(11) -0.0028(11) -0.0007(11)
C2_1 0.0296(15) 0.0272(15) 0.0351(16) -0.0123(12) -0.0039(12) 0.0020(12)
F1_1 0.0314(11) 0.0429(18) 0.0619(18) -0.0197(14) 0.0120(11) -0.0111(10)
F2_1 0.0424(12) 0.0228(9) 0.0469(12) -0.0121(8) -0.0037(9) 0.0118(9)
F3_1 0.0394(12) 0.0480(13) 0.0486(12) -0.0187(10) -0.0243(10) 0.0105(9)
C3_1 0.0366(17) 0.0209(15) 0.0454(18) -0.0086(13) 0.0064(14) -0.0061(13)
F4_1 0.0351(12) 0.0360(12) 0.094(2) -0.0137(12) 0.0247(12) -0.0077(9)
F5_1 0.0815(16) 0.0224(10) 0.0314(11) 0.0000(8) 0.0055(10) -0.0084(10)
F6_1 0.0551(13) 0.0281(10) 0.0675(15) -0.0166(10) 0.0044(11) -0.0203(9)
C4_1 0.0463(18) 0.0229(14) 0.0312(16) -0.0103(12) -0.0137(13) 0.0005(13)
F7_1 0.0483(12) 0.0460(14) 0.0649(16) -0.0186(13) -0.0351(11) 0.0063(12)
F8_1 0.0754(15) 0.0271(10) 0.0314(10) -0.0162(8) -0.0180(10) 0.0035(10)
F9_1 0.0847(17) 0.0249(10) 0.0237(9) -0.0013(8) -0.0078(10) -0.0065(10)
O1_2 0.0236(13) 0.0282(11) 0.0248(11) -0.0004(8) -0.0087(9) -0.0060(10)
C1_2 0.0217(15) 0.0234(15) 0.0221(14) -0.0024(12) -0.0017(12) -0.0034(12)
C2_2 0.0281(16) 0.0281(16) 0.0256(16) -0.0049(13) -0.0033(13) 0.0010(13)
F1_2 0.0233(10) 0.0395(11) 0.0340(12) -0.0057(10) -0.0068(9) -0.0026(8)
F2_2 0.0406(12) 0.0372(11) 0.0315(11) 0.0004(8) -0.0139(9) 0.0039(10)
F3_2 0.0409(14) 0.0395(15) 0.0403(17) -0.0187(14) -0.0073(13) 0.0125(11)
C3_2 0.0335(17) 0.0365(17) 0.0367(18) 0.0004(14) -0.0025(14) -0.0110(14)
F4_2 0.0298(11) 0.0549(14) 0.0532(14) 0.0070(11) -0.0068(10) -0.0207(9)
F5_2 0.0622(14) 0.0284(10) 0.0481(14) 0.0019(10) -0.0092(11) -0.0194(9)
F6_2 0.0556(14) 0.0624(15) 0.0306(11) 0.0055(10) 0.0052(9) -0.0232(11)
C4_2 0.0200(15) 0.0348(18) 0.0354(18) -0.0102(14) -0.0002(13) 0.0017(13)
F7_2 0.0243(10) 0.0462(12) 0.0504(14) -0.0168(12) 0.0018(10) 0.0065(8)
F8_2 0.0431(13) 0.0523(13) 0.0343(11) -0.0215(9) -0.0039(9) 0.0024(10)
F9_2 0.0417(12) 0.0238(11) 0.0451(16) -0.0075(10) 0.0043(11) -0.0068(9)
O1_12 0.015(3) 0.028(4) 0.023(3) -0.008(3) -0.005(2) -0.007(2)
C1_12 0.012(3) 0.026(3) 0.026(3) -0.007(2) -0.001(2) -0.004(2)
C2_12 0.024(3) 0.025(3) 0.033(3) -0.009(2) -0.003(2) -0.009(2)
F1_12 0.060(2) 0.056(2) 0.0427(19) -0.0046(16) -0.0320(19) -0.019(2)
F2_12 0.041(2) 0.027(2) 0.060(3) -0.003(2) -0.009(2) -0.0194(19)
F3_12 0.041(2) 0.040(2) 0.067(3) -0.028(2) 0.009(2) -0.0030(17)
C3_12 0.069(5) 0.084(5) 0.035(3) 0.010(3) -0.012(3) -0.058(4)
F4_12 0.102(5) 0.139(6) 0.026(3) 0.016(3) -0.023(3) -0.094(5)
F5_12 0.076(3) 0.060(3) 0.108(4) 0.048(2) -0.057(3) -0.022(2)
F6_12 0.095(5) 0.120(5) 0.044(3) 0.012(4) -0.002(3) -0.085(4)
C4_12 0.020(3) 0.040(3) 0.105(5) -0.040(3) 0.009(3) -0.011(2)
F7_12 0.052(3) 0.091(4) 0.125(4) -0.085(4) 0.046(3) -0.037(3)
F8_12 0.016(2) 0.067(5) 0.134(4) -0.057(3) 0.022(3) -0.018(3)
F9_12 0.032(2) 0.028(2) 0.131(4) -0.016(2) -0.024(2) 0.0111(18)
C1_13 0.0269(13) 0.0264(13) 0.0359(14) -0.0105(11) -0.0025(11) -0.0043(10)
C2_13 0.0294(13) 0.0297(13) 0.0267(13) -0.0051(10) -0.0055(10) -0.0123(10)
C3_13 0.0263(13) 0.0229(13) 0.0428(16) 0.0001(11) -0.0031(11) -0.0049(10)
C4_13 0.0397(15) 0.0253(13) 0.0388(15) -0.0117(12) 0.0102(12) -0.0107(11)
C5_13 0.0435(16) 0.0344(15) 0.0259(13) -0.0061(11) -0.0030(11) -0.0175(12)
C6_13 0.0292(14) 0.0315(14) 0.0370(15) -0.0042(11) -0.0090(11) -0.0035(11)
F1_13 0.0473(11) 0.0489(11) 0.0588(12) -0.0293(10) -0.0131(9) 0.0120(9)
F2_13 0.0462(10) 0.0395(9) 0.0349(9) -0.0094(7) -0.0160(7) -0.0098(8)
C1_14 0.0245(12) 0.0203(12) 0.0433(15) -0.0077(11) 0.0006(11) -0.0058(10)
C2_14 0.0301(13) 0.0287(13) 0.0278(13) -0.0114(10) 0.0003(10) -0.0087(10)
C3_14 0.0282(14) 0.0304(14) 0.0464(16) -0.0108(12) -0.0068(12) 0.0010(11)
C4_14 0.0331(15) 0.0434(17) 0.0513(18) -0.0269(14) 0.0122(13) -0.0087(13)
C5_14 0.0542(19) 0.0499(19) 0.0302(15) -0.0102(13) 0.0047(13) -0.0256(15)
C6_14 0.0472(17) 0.0291(15) 0.0413(16) 0.0039(12) -0.0125(13) -0.0148(13)
F1_14 0.0321(9) 0.0323(9) 0.0833(15) -0.0226(9) -0.0060(9) 0.0064(7)
F2_14 0.0473(10) 0.0450(10) 0.0321(9) -0.0174(8) 0.0000(7) -0.0055(8)
C1_15 0.0251(12) 0.0328(14) 0.0282(13) -0.0101(11) -0.0037(10) -0.0056(10)
C2_15 0.0253(12) 0.0251(12) 0.0275(13) -0.0070(10) -0.0063(10) -0.0012(10)
C3_15 0.0261(13) 0.0420(16) 0.0268(13) -0.0112(11) -0.0019(10) -0.0032(11)
C4_15 0.0329(15) 0.0416(16) 0.0413(16) -0.0217(13) -0.0086(12) 0.0056(12)
C5_15 0.0458(17) 0.0279(15) 0.0549(19) -0.0122(13) -0.0204(14) 0.0025(13)
C6_15 0.0455(17) 0.0341(15) 0.0388(16) 0.0014(12) -0.0125(13) -0.0149(13)
F1_15 0.0260(8) 0.0490(10) 0.0329(9) -0.0116(7) 0.0028(6) -0.0086(7)
F2_15 0.0255(8) 0.0257(8) 0.0437(9) -0.0029(7) -0.0074(7) -0.0008(6)
C1_16 0.0207(12) 0.0340(14) 0.0374(15) -0.0186(12) -0.0024(10) -0.0037(10)
C2_16 0.0220(12) 0.0270(13) 0.0270(13) -0.0073(10) -0.0044(9) -0.0063(10)
C3_16 0.0266(13) 0.0350(14) 0.0261(13) -0.0099(11) -0.0038(10) 0.0009(11)
C4_16 0.0426(16) 0.0265(14) 0.0364(15) -0.0092(11) -0.0148(12) 0.0001(12)
C5_16 0.0412(16) 0.0376(15) 0.0342(15) -0.0008(12) -0.0093(12) -0.0163(13)
C6_16 0.0279(14) 0.0512(18) 0.0360(15) -0.0122(13) 0.0019(12) -0.0145(13)
F1_16 0.0259(8) 0.0390(9) 0.0589(11) -0.0264(8) 0.0060(7) -0.0034(7)
F2_16 0.0279(8) 0.0300(8) 0.0356(8) -0.0068(7) -0.0013(6) -0.0083(6)
C1 0.0218(13) 0.0392(16) 0.0364(15) -0.0046(12) -0.0084(11) 0.0011(11)
C2 0.0287(13) 0.0316(14) 0.0308(14) -0.0066(11) -0.0108(11) -0.0041(11)
C3 0.0288(13) 0.0309(14) 0.0255(13) -0.0065(11) -0.0056(10) -0.0026(11)
C4 0.0286(13) 0.0308(14) 0.0304(14) -0.0020(11) -0.0096(11) -0.0086(11)
C5 0.0395(16) 0.0246(13) 0.0374(15) -0.0053(11) -0.0120(12) -0.0053(11)
C6 0.0347(15) 0.0271(14) 0.0386(16) -0.0061(12) -0.0064(12) 0.0049(11)
C7 0.0229(14) 0.059(2) 0.062(2) -0.0150(17) -0.0094(14) -0.0013(14)
C8 0.0409(17) 0.0477(19) 0.0465(18) -0.0206(15) -0.0114(14) -0.0123(14)
C9 0.0392(16) 0.0474(18) 0.0332(15) -0.0144(13) 0.0012(13) -0.0035(14)
C10 0.0344(16) 0.0459(18) 0.0474(18) -0.0053(14) -0.0050(13) -0.0146(14)
C11 0.059(2) 0.0330(17) 0.060(2) -0.0183(15) -0.0061(17) -0.0134(15)
C12 0.051(2) 0.0370(18) 0.069(2) -0.0155(17) 0.0043(18) 0.0095(15)
O1_18 0.013(5) 0.026(7) 0.026(7) 0.001(5) 0.002(5) -0.002(4)
C1_18 0.019(5) 0.023(5) 0.027(5) 0.000(4) -0.004(4) -0.007(4)
C2_18 0.019(5) 0.045(5) 0.086(6) -0.014(5) -0.017(5) 0.009(4)
F1_18 0.039(5) 0.101(8) 0.073(5) 0.006(5) -0.034(4) -0.004(5)
F2_18 0.022(5) 0.078(10) 0.118(7) -0.053(7) 0.015(5) -0.008(6)
F3_18 0.065(7) 0.041(5) 0.110(9) -0.030(6) 0.001(6) 0.020(4)
C3_18 0.051(6) 0.066(7) 0.029(5) 0.006(4) -0.007(5) -0.036(5)
F4_18 0.053(5) 0.122(9) 0.039(7) 0.042(6) -0.023(5) -0.034(5)
F5_18 0.123(11) 0.109(7) 0.044(6) -0.035(5) 0.029(6) -0.081(6)
F6_18 0.090(7) 0.100(6) 0.040(5) 0.012(5) -0.009(7) -0.067(6)
C4_18 0.033(6) 0.031(6) 0.041(6) -0.003(5) -0.010(6) -0.006(4)
F7_18 0.073(4) 0.040(5) 0.067(7) -0.025(6) -0.016(6) 0.020(4)
F8_18 0.054(5) 0.059(7) 0.090(7) -0.034(5) 0.005(5) -0.031(5)
F9_18 0.075(7) 0.049(5) 0.038(4) -0.008(3) -0.015(4) -0.023(5)
O1_19 0.018(6) 0.057(8) 0.023(5) 0.022(5) 0.000(5) 0.003(5)
C1_19 0.031(5) 0.045(5) 0.024(5) 0.013(4) 0.002(4) -0.027(4)
C2_19 0.049(5) 0.038(5) 0.044(4) 0.004(3) -0.007(4) -0.016(4)
F1_19 0.048(3) 0.052(4) 0.060(3) -0.008(3) -0.024(3) -0.013(3)
F2_19 0.076(7) 0.059(5) 0.049(3) -0.027(3) 0.008(4) -0.017(5)
F3_19 0.053(4) 0.035(4) 0.099(8) 0.014(4) 0.003(5) -0.006(3)
C3_19 0.046(5) 0.099(7) 0.046(5) -0.012(5) 0.013(4) -0.043(4)
F4_19 0.046(6) 0.129(8) 0.060(6) -0.009(6) -0.009(4) -0.054(6)
F5_19 0.041(4) 0.104(6) 0.072(6) -0.011(4) 0.000(3) -0.005(4)
F6_19 0.073(5) 0.093(7) 0.058(4) -0.015(4) 0.035(3) -0.053(6)
C4_19 0.084(6) 0.039(5) 0.028(4) 0.004(4) 0.003(4) -0.026(4)
F7_19 0.129(6) 0.053(4) 0.045(4) -0.016(3) 0.006(4) -0.046(4)
F8_19 0.097(10) 0.046(5) 0.025(3) 0.011(3) 0.004(4) -0.014(6)
F9_19 0.076(4) 0.039(5) 0.030(5) 0.004(4) -0.006(4) 0.009(4)
O1_22 0.022(12) 0.025(10) 0.043(11) -0.003(9) -0.003(9) -0.008(9)
C1_22 0.018(7) 0.018(7) 0.047(8) -0.002(6) 0.004(6) -0.008(6)
C2_22 0.032(6) 0.048(7) 0.067(8) -0.020(6) -0.015(6) -0.003(6)
F1_22 0.025(8) 0.080(16) 0.096(13) -0.008(10) 0.004(9) -0.005(9)
F2_22 0.043(11) 0.093(11) 0.15(2) -0.076(14) -0.018(12) -0.022(10)
F3_22 0.060(8) 0.072(8) 0.075(8) -0.004(8) -0.026(7) 0.003(8)
C3_22 0.045(8) 0.078(12) 0.042(10) 0.010(8) 0.014(7) -0.018(9)
F4_22 0.035(7) 0.054(10) 0.056(8) -0.017(8) 0.026(6) -0.016(7)
F5_22 0.088(16) 0.080(12) 0.094(19) 0.038(10) 0.038(15) -0.017(10)
F6_22 0.044(11) 0.139(19) 0.044(9) -0.011(11) 0.010(8) -0.013(13)
C4_22 0.046(9) 0.028(8) 0.047(9) 0.000(6) 0.004(6) 0.007(7)
F7_22 0.062(7) 0.064(9) 0.058(8) -0.003(7) -0.014(7) 0.007(7)
F8_22 0.051(8) 0.031(6) 0.072(8) -0.015(6) -0.001(7) 0.016(7)
F9_22 0.064(6) 0.038(6) 0.056(6) 0.005(6) 0.010(6) -0.003(6)
O1_23 0.016(4) 0.018(4) 0.025(4) -0.016(4) 0.005(3) 0.000(3)
C1_23 0.021(6) 0.021(6) 0.045(5) -0.003(4) 0.004(5) -0.008(5)
C2_23 0.026(7) 0.031(7) 0.073(7) 0.009(5) -0.013(5) -0.011(5)
F1_23 0.074(6) 0.030(4) 0.126(7) -0.007(4) -0.014(5) 0.005(4)
F2_23 0.023(4) 0.058(6) 0.103(8) 0.000(5) -0.021(4) -0.015(4)
F3_23 0.030(3) 0.066(5) 0.083(5) 0.039(4) -0.008(3) -0.007(4)
C3_23 0.066(7) 0.034(6) 0.059(6) -0.020(5) 0.007(6) -0.005(5)
F4_23 0.092(6) 0.049(5) 0.097(7) -0.015(5) 0.013(5) 0.034(4)
F5_23 0.088(7) 0.162(10) 0.048(4) -0.045(5) 0.001(4) -0.038(7)
F6_23 0.104(5) 0.058(7) 0.087(9) -0.031(6) -0.008(6) -0.042(4)
C4_23 0.036(6) 0.032(6) 0.056(6) -0.005(4) 0.012(6) -0.010(5)
F7_23 0.049(4) 0.043(4) 0.062(4) 0.014(3) 0.005(3) -0.017(3)
F8_23 0.034(4) 0.062(7) 0.079(5) -0.003(6) 0.028(3) -0.010(4)
F9_23 0.094(7) 0.079(5) 0.081(5) -0.043(5) 0.009(5) -0.025(5)
O1_25 0.015(5) 0.037(7) 0.055(8) -0.007(7) -0.005(5) -0.005(4)
C1_25 0.018(6) 0.033(6) 0.041(6) -0.011(5) -0.002(5) -0.010(5)
C2_25 0.082(7) 0.091(7) 0.042(6) -0.006(5) 0.003(6) -0.051(6)
F1_25 0.097(8) 0.105(6) 0.045(6) 0.016(5) -0.011(7) -0.049(7)
F2_25 0.064(7) 0.086(10) 0.098(11) 0.008(8) 0.033(7) -0.038(7)
F3_25 0.141(13) 0.117(8) 0.054(8) -0.037(7) 0.039(8) -0.063(9)
C3_25 0.024(6) 0.040(6) 0.099(7) -0.013(5) -0.016(6) 0.008(5)
F4_25 0.039(6) 0.036(5) 0.120(7) 0.015(5) -0.011(6) 0.010(5)
F5_25 0.044(7) 0.055(6) 0.132(8) -0.042(6) 0.017(7) 0.003(5)
F6_25 0.016(6) 0.150(17) 0.137(17) -0.022(13) -0.020(9) -0.013(7)
C4_25 0.037(7) 0.041(7) 0.053(7) -0.015(6) 0.001(6) -0.005(5)
F7_25 0.056(7) 0.050(6) 0.045(6) -0.019(5) 0.002(5) 0.003(6)
F8_25 0.060(6) 0.039(7) 0.071(7) -0.014(6) 0.003(6) -0.017(6)
F9_25 0.093(7) 0.044(6) 0.097(11) -0.012(9) -0.019(9) 0.026(6)
O1_26 0.015(8) 0.035(11) 0.017(10) 0.003(9) -0.009(8) 0.004(8)
C1_26 0.024(7) 0.040(7) 0.037(7) 0.005(6) 0.002(6) -0.001(6)
C2_26 0.032(7) 0.054(8) 0.039(7) 0.008(7) 0.003(6) -0.002(7)
F1_26 0.038(6) 0.056(9) 0.036(8) 0.010(8) -0.004(6) -0.010(7)
F2_26 0.032(8) 0.072(8) 0.032(8) 0.016(7) -0.003(7) -0.012(7)
F3_26 0.082(8) 0.059(7) 0.051(8) -0.008(7) -0.001(8) 0.008(7)
C3_26 0.020(7) 0.057(8) 0.054(8) -0.026(7) -0.014(6) -0.003(6)
F4_26 0.075(8) 0.086(8) 0.044(6) -0.010(7) -0.018(6) -0.024(8)
F5_26 0.028(8) 0.048(6) 0.032(8) -0.010(6) -0.007(7) 0.006(6)
F6_26 0.019(5) 0.087(8) 0.059(8) -0.031(7) -0.005(6) -0.010(6)
C4_26 0.064(9) 0.046(8) 0.065(9) -0.003(7) 0.010(7) -0.015(6)
F7_26 0.073(9) 0.044(7) 0.054(6) -0.021(6) 0.006(7) -0.018(8)
F8_26 0.079(8) 0.058(8) 0.082(9) -0.013(8) 0.021(7) -0.037(7)
F9_26 0.087(8) 0.041(7) 0.072(8) 0.009(7) 0.008(7) 0.012(7)
O1_27 0.018(8) 0.072(11) 0.035(7) 0.015(7) -0.010(6) 0.006(8)
C1_27 0.023(7) 0.033(7) 0.035(8) -0.002(6) -0.004(6) 0.001(5)
C2_27 0.039(8) 0.059(8) 0.066(8) -0.018(8) 0.002(6) -0.018(7)
F1_27 0.090(8) 0.052(6) 0.095(9) -0.021(7) 0.005(8) -0.026(6)
F2_27 0.042(6) 0.060(6) 0.071(6) 0.004(6) 0.008(6) -0.015(5)
F3_27 0.030(7) 0.123(13) 0.074(9) -0.055(9) -0.011(7) -0.011(8)
C3_27 0.033(8) 0.047(8) 0.060(8) -0.017(7) 0.005(7) -0.006(6)
F4_27 0.044(7) 0.047(7) 0.074(10) -0.031(7) 0.008(7) -0.010(6)
F5_27 0.030(5) 0.050(7) 0.057(7) -0.013(7) 0.012(6) 0.005(5)
F6_27 0.052(7) 0.100(8) 0.052(6) -0.039(6) 0.000(6) -0.010(7)
C4_27 0.036(8) 0.047(8) 0.033(8) 0.005(6) -0.004(7) 0.002(6)
F7_27 0.047(7) 0.078(7) 0.054(9) -0.010(7) -0.018(7) -0.011(6)
F8_27 0.061(8) 0.079(8) 0.045(6) 0.026(6) -0.001(6) 0.012(7)
F9_27 0.044(7) 0.039(7) 0.051(9) 0.007(7) -0.004(7) 0.014(6)

loop_
_atom_type_symbol
_atom_type_description
_atom_type_scat_dispersion_real
_atom_type_scat_dispersion_imag
_atom_type_scat_source
C C 0.0033 0.0016 'International Tables Vol C Tables 4.2.6.8 and 6.1.1.4'
O O 0.0106 0.0060 'International Tables Vol C Tables 4.2.6.8 and 6.1.1.4'
F F 0.0171 0.0103 'International Tables Vol C Tables 4.2.6.8 and 6.1.1.4'
Al Al 0.0645 0.0514 'International Tables Vol C Tables 4.2.6.8 and 6.1.1.4'
Ca Ca 0.2262 0.3064 'International Tables Vol C Tables 4.2.6.8 and 6.1.1.4'
H H 0.0000 0.0000 'International Tables Vol C Tables 4.2.6.8 and 6.1.1.4'

loop_
_geom_angle_atom_site_label_1
_geom_angle_atom_site_label_2
_geom_angle_atom_site_label_3
_geom_angle
_geom_angle_site_symmetry_1
_geom_angle_site_symmetry_3
F2_13 Ca1 F2_15 79.23(6) . .
F2_13 Ca1 F1_16 135.22(7) . .
F2_15 Ca1 F1_16 122.94(6) . .
F2_13 Ca1 F2_14 77.85(6) . .
F2_15 Ca1 F2_14 154.51(6) . .
F1_16 Ca1 F2_14 68.90(6) . .
F2_13 Ca1 F1_15 91.44(6) . .
F2_15 Ca1 F1_15 63.09(5) . .
F1_16 Ca1 F1_15 71.08(6) . .
F2_14 Ca1 F1_15 106.43(6) . .
F2_13 Ca1 F2_16 146.85(6) . .
F2_15 Ca1 F2_16 69.02(5) . .
F1_16 Ca1 F2_16 62.33(5) . .
F2_14 Ca1 F2_16 130.40(6) . .
F1_15 Ca1 F2_16 66.16(5) . .
F2_13 Ca1 C1 112.33(8) . .
F2_15 Ca1 C1 126.78(7) . .
F1_16 Ca1 C1 86.11(8) . .
F2_14 Ca1 C1 73.04(7) . .
F1_15 Ca1 C1 155.06(7) . .
F2_16 Ca1 C1 94.70(7) . .
F2_13 Ca1 C2 130.10(7) . .
F2_15 Ca1 C2 103.54(7) . .
F1_16 Ca1 C2 85.57(7) . .
F2_14 Ca1 C2 99.71(7) . .
F1_15 Ca1 C2 134.97(7) . .
F2_16 Ca1 C2 68.93(7) . .
C1 Ca1 C2 28.81(8) . .
F2_13 Ca1 C6 83.67(7) . .
F2_15 Ca1 C6 118.74(8) . .
F1_16 Ca1 C6 110.35(8) . .
F2_14 Ca1 C6 69.51(8) . .
F1_15 Ca1 C6 174.19(7) . .
F2_16 Ca1 C6 119.60(7) . .
C1 Ca1 C6 29.01(9) . .
C2 Ca1 C6 50.73(8) . .
F2_13 Ca1 C3 114.89(7) . .
F2_15 Ca1 C3 76.87(7) . .
F1_16 Ca1 C3 108.32(7) . .
F2_14 Ca1 C3 123.33(7) . .
F1_15 Ca1 C3 126.76(7) . .
F2_16 Ca1 C3 67.60(7) . .
C1 Ca1 C3 50.63(8) . .
C2 Ca1 C3 28.44(8) . .
C6 Ca1 C3 58.57(8) . .
F2_13 Ca1 C5 71.47(7) . .
F2_15 Ca1 C5 90.89(7) . .
F1_16 Ca1 C5 136.82(7) . .
F2_14 Ca1 C5 92.30(8) . .
F1_15 Ca1 C5 151.59(7) . .
F2_16 Ca1 C5 117.06(7) . .
C1 Ca1 C5 50.81(8) . .
C2 Ca1 C5 58.76(8) . .
C6 Ca1 C5 28.37(8) . .
C3 Ca1 C5 49.63(8) . .
F2_13 Ca1 C4 86.70(7) . .
F2_15 Ca1 C4 70.82(7) . .
F1_16 Ca1 C4 135.35(7) . .
F2_14 Ca1 C4 118.56(7) . .
F1_15 Ca1 C4 133.35(7) . .
F2_16 Ca1 C4 91.58(7) . .
C1 Ca1 C4 58.97(8) . .
C2 Ca1 C4 50.24(8) . .
C6 Ca1 C4 49.71(8) . .
C3 Ca1 C4 28.21(7) . .
C5 Ca1 C4 27.60(8) . .
O1_5 Al1 O1_4 112.7(4) . .
O1_4 Al1 O1_19 112.5(8) . .
O1_5 Al1 O1_8 118.2(5) . .
O1_4 Al1 O1_8 113.16(10) . .
O1_19 Al1 O1_8 114.7(9) . .
O1_5 Al1 F3 104.9(5) . .
O1_4 Al1 F3 105.27(8) . .
O1_19 Al1 F3 109.4(8) . .
O1_8 Al1 F3 100.63(8) . .
O1_26 Al2 O1_9 114.8(13) . .
O1_9 Al2 O1_11 117.1(2) . .
O1_26 Al2 O1_10 110.5(11) . .
O1_9 Al2 O1_10 112.57(9) . .
O1_11 Al2 O1_10 112.74(18) . .
O1_26 Al2 F2 109.7(13) . .
O1_9 Al2 F2 104.22(8) . .
O1_11 Al2 F2 104.29(18) . .
O1_10 Al2 F2 104.31(7) . .
O1_27 Al3 O1_22 116.1(16) . .
O1_27 Al3 O1_18 87.5(12) . .
O1_22 Al3 O1_18 120.2(17) . .
O1_12 Al3 O1_1 120.4(5) . .
O1_12 Al3 O1_2 111.2(4) . .
O1_1 Al3 O1_2 111.89(17) . .
O1_27 Al3 F1 116.8(7) . .
O1_22 Al3 F1 102.7(13) . .
O1_12 Al3 F1 107.0(5) . .
O1_18 Al3 F1 114.2(10) . .
O1_1 Al3 F1 99.52(15) . .
O1_2 Al3 F1 105.02(9) . .
F1 Al3 O1_25 99.1(5) . .
O1_7 Al4 O1_6 109.9(3) . .
O1_7 Al4 O1_3 116.91(14) . .
O1_6 Al4 O1_3 115.9(3) . .
O1_7 Al4 O1_23 113.7(5) . .
O1_3 Al4 O1_23 107.7(3) . .
O1_7 Al4 F3 107.98(10) . .
O1_6 Al4 F3 104.0(3) . .
O1_3 Al4 F3 100.67(9) . .
O1_23 Al4 F3 108.8(5) . .
Al3 F1 Al3 180.0 2_656 .
Al2 F2 Al2 180.00(4) . 2_657
Al1 F3 Al4 176.82(10) . .
C1_3 O1_3 Al4 151.7(2) . .
O1_3 C1_3 C2_3 112.5(2) . .
O1_3 C1_3 C4_3 109.1(2) . .
C2_3 C1_3 C4_3 110.1(3) . .
O1_3 C1_3 C3_3 108.2(2) . .
C2_3 C1_3 C3_3 108.1(2) . .
C4_3 C1_3 C3_3 108.7(2) . .
F2_3 C2_3 F1_3 108.7(3) . .
F2_3 C2_3 F3_3 107.7(3) . .
F1_3 C2_3 F3_3 107.0(3) . .
F2_3 C2_3 C1_3 112.7(2) . .
F1_3 C2_3 C1_3 110.2(3) . .
F3_3 C2_3 C1_3 110.4(2) . .
F5_3 C3_3 F4_3 108.1(3) . .
F5_3 C3_3 F6_3 107.6(3) . .
F4_3 C3_3 F6_3 106.3(3) . .
F5_3 C3_3 C1_3 111.0(3) . .
F4_3 C3_3 C1_3 110.8(2) . .
F6_3 C3_3 C1_3 112.8(3) . .
F9_3 C4_3 F7_3 107.3(3) . .
F9_3 C4_3 F8_3 108.0(3) . .
F7_3 C4_3 F8_3 108.1(3) . .
F9_3 C4_3 C1_3 110.3(3) . .
F7_3 C4_3 C1_3 111.1(3) . .
F8_3 C4_3 C1_3 111.9(3) . .
C1_4 O1_4 Al1 149.84(16) . .
O1_4 C1_4 C3_4 110.7(2) . .
O1_4 C1_4 C2_4 110.71(19) . .
C3_4 C1_4 C2_4 109.5(2) . .
O1_4 C1_4 C4_4 107.78(19) . .
C3_4 C1_4 C4_4 109.1(2) . .
C2_4 C1_4 C4_4 109.03(19) . .
F3_4 C2_4 F2_4 108.5(2) . .
F3_4 C2_4 F1_4 107.1(2) . .
F2_4 C2_4 F1_4 107.0(2) . .
F3_4 C2_4 C1_4 111.0(2) . .
F2_4 C2_4 C1_4 112.6(2) . .
F1_4 C2_4 C1_4 110.5(2) . .
F4_4 C3_4 F6_4 108.4(2) . .
F4_4 C3_4 F5_4 107.1(2) . .
F6_4 C3_4 F5_4 106.3(2) . .
F4_4 C3_4 C1_4 111.0(2) . .
F6_4 C3_4 C1_4 113.1(2) . .
F5_4 C3_4 C1_4 110.6(2) . .
F9_4 C4_4 F8_4 108.7(2) . .
F9_4 C4_4 F7_4 107.1(2) . .
F8_4 C4_4 F7_4 106.8(2) . .
F9_4 C4_4 C1_4 111.3(2) . .
F8_4 C4_4 C1_4 112.6(2) . .
F7_4 C4_4 C1_4 110.1(2) . .
C1_5 O1_5 Al1 154.6(9) . .
O1_5 C1_5 C3_5 107.1(8) . .
O1_5 C1_5 C2_5 111.6(7) . .
C3_5 C1_5 C2_5 109.6(5) . .
O1_5 C1_5 C4_5 107.7(7) . .
C3_5 C1_5 C4_5 110.1(5) . .
C2_5 C1_5 C4_5 110.6(5) . .
F1_5 C2_5 F2_5 106.7(4) . .
F1_5 C2_5 F3_5 110.8(6) . .
F2_5 C2_5 F3_5 109.2(7) . .
F1_5 C2_5 C1_5 110.8(5) . .
F2_5 C2_5 C1_5 111.5(5) . .
F3_5 C2_5 C1_5 107.9(6) . .
F6_5 C3_5 F4_5 106.5(6) . .
F6_5 C3_5 F5_5 107.3(6) . .
F4_5 C3_5 F5_5 108.4(6) . .
F6_5 C3_5 C1_5 112.2(6) . .
F4_5 C3_5 C1_5 112.4(6) . .
F5_5 C3_5 C1_5 109.8(5) . .
F9_5 C4_5 F8_5 107.8(8) . .
F9_5 C4_5 F7_5 108.3(5) . .
F8_5 C4_5 F7_5 105.2(7) . .
F9_5 C4_5 C1_5 110.9(5) . .
F8_5 C4_5 C1_5 113.5(6) . .
F7_5 C4_5 C1_5 110.9(4) . .
C1_6 O1_6 Al4 156.5(7) . .
O1_6 C1_6 C3_6 105.6(6) . .
O1_6 C1_6 C2_6 110.6(6) . .
C3_6 C1_6 C2_6 110.4(5) . .
O1_6 C1_6 C4_6 109.5(6) . .
C3_6 C1_6 C4_6 111.2(5) . .
C2_6 C1_6 C4_6 109.5(5) . .
F3_6 C2_6 F1_6 106.1(6) . .
F3_6 C2_6 F2_6 107.1(6) . .
F1_6 C2_6 F2_6 107.1(6) . .
F3_6 C2_6 C1_6 112.0(5) . .
F1_6 C2_6 C1_6 112.4(5) . .
F2_6 C2_6 C1_6 111.8(6) . .
F5_6 C3_6 F6_6 109.1(6) . .
F5_6 C3_6 F4_6 108.0(6) . .
F6_6 C3_6 F4_6 109.8(7) . .
F5_6 C3_6 C1_6 110.9(6) . .
F6_6 C3_6 C1_6 111.2(7) . .
F4_6 C3_6 C1_6 107.8(6) . .
F7_6 C4_6 F9_6 107.4(6) . .
F7_6 C4_6 F8_6 109.2(6) . .
F9_6 C4_6 F8_6 105.6(5) . .
F7_6 C4_6 C1_6 110.6(5) . .
F9_6 C4_6 C1_6 111.3(5) . .
F8_6 C4_6 C1_6 112.5(6) . .
C1_7 O1_7 Al4 157.0(2) . .
O1_7 C1_7 C3_7 108.0(3) . .
O1_7 C1_7 C2_7 109.4(2) . .
C3_7 C1_7 C2_7 108.7(2) . .
O1_7 C1_7 C4_7 111.1(2) . .
C3_7 C1_7 C4_7 109.5(2) . .
C2_7 C1_7 C4_7 110.0(2) . .
F3_7 C2_7 F2_7 107.8(3) . .
F3_7 C2_7 F1_7 106.9(3) . .
F2_7 C2_7 F1_7 108.4(3) . .
F3_7 C2_7 C1_7 110.9(3) . .
F2_7 C2_7 C1_7 112.1(3) . .
F1_7 C2_7 C1_7 110.5(3) . .
F4_7 C3_7 F5_7 107.1(3) . .
F4_7 C3_7 F6_7 108.0(3) . .
F5_7 C3_7 F6_7 107.4(3) . .
F4_7 C3_7 C1_7 110.5(3) . .
F5_7 C3_7 C1_7 111.7(3) . .
F6_7 C3_7 C1_7 111.9(3) . .
F8_7 C4_7 F7_7 108.6(3) . .
F8_7 C4_7 F9_7 108.2(3) . .
F7_7 C4_7 F9_7 106.6(3) . .
F8_7 C4_7 C1_7 113.3(2) . .
F7_7 C4_7 C1_7 110.7(2) . .
F9_7 C4_7 C1_7 109.3(2) . .
C1_8 O1_8 Al1 146.79(17) . .
O1_8 C1_8 C2_8 111.0(2) . .
O1_8 C1_8 C3_8 110.4(2) . .
C2_8 C1_8 C3_8 108.8(2) . .
O1_8 C1_8 C4_8 107.4(2) . .
C2_8 C1_8 C4_8 109.5(2) . .
C3_8 C1_8 C4_8 109.7(2) . .
F2_8 C2_8 F1_8 107.4(2) . .
F2_8 C2_8 F3_8 108.1(2) . .
F1_8 C2_8 F3_8 107.1(2) . .
F2_8 C2_8 C1_8 112.9(2) . .
F1_8 C2_8 C1_8 111.3(2) . .
F3_8 C2_8 C1_8 109.8(2) . .
F4_8 C3_8 F5_8 107.5(2) . .
F4_8 C3_8 F6_8 107.5(2) . .
F5_8 C3_8 F6_8 107.7(2) . .
F4_8 C3_8 C1_8 110.8(2) . .
F5_8 C3_8 C1_8 110.7(2) . .
F6_8 C3_8 C1_8 112.5(2) . .
F9_8 C4_8 F7_8 108.4(2) . .
F9_8 C4_8 F8_8 107.3(2) . .
F7_8 C4_8 F8_8 107.9(2) . .
F9_8 C4_8 C1_8 111.4(2) . .
F7_8 C4_8 C1_8 110.7(2) . .
F8_8 C4_8 C1_8 111.1(2) . .
C1_9 O1_9 Al2 148.61(18) . .
O1_9 C1_9 C3_9 110.8(2) . .
O1_9 C1_9 C2_9 107.6(2) . .
C3_9 C1_9 C2_9 109.5(2) . .
O1_9 C1_9 C4_9 111.1(2) . .
C3_9 C1_9 C4_9 108.8(2) . .
C2_9 C1_9 C4_9 109.0(2) . .
F3_9 C2_9 F1_9 107.0(2) . .
F3_9 C2_9 F2_9 107.6(2) . .
F1_9 C2_9 F2_9 107.5(2) . .
F3_9 C2_9 C1_9 110.8(2) . .
F1_9 C2_9 C1_9 111.3(2) . .
F2_9 C2_9 C1_9 112.3(2) . .
F6_9 C3_9 F4_9 108.3(2) . .
F6_9 C3_9 F5_9 107.0(3) . .
F4_9 C3_9 F5_9 107.2(2) . .
F6_9 C3_9 C1_9 112.7(2) . .
F4_9 C3_9 C1_9 110.3(2) . .
F5_9 C3_9 C1_9 111.1(2) . .
F9_9 C4_9 F8_9 107.7(3) . .
F9_9 C4_9 F7_9 108.0(3) . .
F8_9 C4_9 F7_9 107.9(2) . .
F9_9 C4_9 C1_9 110.0(2) . .
F8_9 C4_9 C1_9 112.5(2) . .
F7_9 C4_9 C1_9 110.6(2) . .
C1_10 O1_10 Al2 145.81(16) . .
O1_10 C1_10 C4_10 110.3(2) . .
O1_10 C1_10 C2_10 110.44(19) . .
C4_10 C1_10 C2_10 109.8(2) . .
O1_10 C1_10 C3_10 108.23(19) . .
C4_10 C1_10 C3_10 109.1(2) . .
C2_10 C1_10 C3_10 109.0(2) . .
F3_10 C2_10 F2_10 108.4(2) . .
F3_10 C2_10 F1_10 107.2(2) . .
F2_10 C2_10 F1_10 107.1(2) . .
F3_10 C2_10 C1_10 110.3(2) . .
F2_10 C2_10 C1_10 113.1(2) . .
F1_10 C2_10 C1_10 110.5(2) . .
F4_10 C3_10 F6_10 109.0(2) . .
F4_10 C3_10 F5_10 107.2(2) . .
F6_10 C3_10 F5_10 107.1(2) . .
F4_10 C3_10 C1_10 110.8(2) . .
F6_10 C3_10 C1_10 111.8(2) . .
F5_10 C3_10 C1_10 110.8(2) . .
F9_10 C4_10 F7_10 107.4(2) . .
F9_10 C4_10 F8_10 107.6(2) . .
F7_10 C4_10 F8_10 108.3(2) . .
F9_10 C4_10 C1_10 110.3(2) . .
F7_10 C4_10 C1_10 110.5(2) . .
F8_10 C4_10 C1_10 112.6(2) . .
C1_11 O1_11 Al2 149.4(4) . .
O1_11 C1_11 C4_11 110.3(3) . .
O1_11 C1_11 C3_11 108.5(3) . .
C4_11 C1_11 C3_11 109.4(3) . .
O1_11 C1_11 C2_11 110.1(3) . .
C4_11 C1_11 C2_11 108.7(3) . .
C3_11 C1_11 C2_11 109.8(3) . .
F2_11 C2_11 F3_11 108.3(3) . .
F2_11 C2_11 F1_11 107.3(3) . .
F3_11 C2_11 F1_11 107.6(3) . .
F2_11 C2_11 C1_11 113.3(3) . .
F3_11 C2_11 C1_11 110.1(3) . .
F1_11 C2_11 C1_11 110.1(2) . .
F4_11 C3_11 F6_11 109.7(3) . .
F4_11 C3_11 F5_11 107.2(3) . .
F6_11 C3_11 F5_11 106.6(3) . .
F4_11 C3_11 C1_11 112.1(3) . .
F6_11 C3_11 C1_11 111.3(3) . .
F5_11 C3_11 C1_11 109.6(3) . .
F7_11 C4_11 F8_11 108.1(3) . .
F7_11 C4_11 F9_11 107.1(3) . .
F8_11 C4_11 F9_11 107.0(3) . .
F7_11 C4_11 C1_11 111.4(2) . .
F8_11 C4_11 C1_11 114.1(3) . .
F9_11 C4_11 C1_11 108.7(3) . .
C1_1 O1_1 Al3 145.1(3) . .
O1_1 C1_1 C4_1 107.2(3) . .
O1_1 C1_1 C2_1 110.4(3) . .
C4_1 C1_1 C2_1 109.5(2) . .
O1_1 C1_1 C3_1 110.3(3) . .
C4_1 C1_1 C3_1 110.1(3) . .
C2_1 C1_1 C3_1 109.3(2) . .
F1_1 C2_1 F2_1 108.3(3) . .
F1_1 C2_1 F3_1 107.6(3) . .
F2_1 C2_1 F3_1 108.0(3) . .
F1_1 C2_1 C1_1 111.1(3) . .
F2_1 C2_1 C1_1 112.2(2) . .
F3_1 C2_1 C1_1 109.5(2) . .
F4_1 C3_1 F5_1 108.4(3) . .
F4_1 C3_1 F6_1 107.7(3) . .
F5_1 C3_1 F6_1 108.1(3) . .
F4_1 C3_1 C1_1 109.8(3) . .
F5_1 C3_1 C1_1 110.4(3) . .
F6_1 C3_1 C1_1 112.2(3) . .
F9_1 C4_1 F8_1 107.0(3) . .
F9_1 C4_1 F7_1 108.1(3) . .
F8_1 C4_1 F7_1 108.9(3) . .
F9_1 C4_1 C1_1 110.9(2) . .
F8_1 C4_1 C1_1 111.6(2) . .
F7_1 C4_1 C1_1 110.2(3) . .
C1_2 O1_2 Al3 147.1(2) . .
O1_2 C1_2 C4_2 110.8(3) . .
O1_2 C1_2 C3_2 108.4(3) . .
C4_2 C1_2 C3_2 109.3(3) . .
O1_2 C1_2 C2_2 111.1(3) . .
C4_2 C1_2 C2_2 108.5(3) . .
C3_2 C1_2 C2_2 108.8(3) . .
F2_2 C2_2 F1_2 107.3(3) . .
F2_2 C2_2 F3_2 108.0(3) . .
F1_2 C2_2 F3_2 108.0(3) . .
F2_2 C2_2 C1_2 112.5(3) . .
F1_2 C2_2 C1_2 111.0(3) . .
F3_2 C2_2 C1_2 109.9(3) . .
F4_2 C3_2 F5_2 107.6(3) . .
F4_2 C3_2 F6_2 106.7(3) . .
F5_2 C3_2 F6_2 107.8(3) . .
F4_2 C3_2 C1_2 111.2(3) . .
F5_2 C3_2 C1_2 110.7(3) . .
F6_2 C3_2 C1_2 112.7(3) . .
F8_2 C4_2 F7_2 107.5(3) . .
F8_2 C4_2 F9_2 109.9(3) . .
F7_2 C4_2 F9_2 106.2(3) . .
F8_2 C4_2 C1_2 113.3(3) . .
F7_2 C4_2 C1_2 110.1(3) . .
F9_2 C4_2 C1_2 109.5(3) . .
C1_12 O1_12 Al3 152.7(9) . .
O1_12 C1_12 C4_12 109.8(7) . .
O1_12 C1_12 C2_12 108.7(7) . .
C4_12 C1_12 C2_12 109.0(5) . .
O1_12 C1_12 C3_12 109.8(7) . .
C4_12 C1_12 C3_12 111.2(6) . .
C2_12 C1_12 C3_12 108.3(5) . .
F1_12 C2_12 F3_12 108.6(6) . .
F1_12 C2_12 F2_12 107.6(7) . .
F3_12 C2_12 F2_12 108.3(7) . .
F1_12 C2_12 C1_12 110.8(5) . .
F3_12 C2_12 C1_12 110.0(6) . .
F2_12 C2_12 C1_12 111.4(7) . .
F5_12 C3_12 F4_12 110.2(7) . .
F5_12 C3_12 F6_12 113.0(7) . .
F4_12 C3_12 F6_12 105.4(8) . .
F5_12 C3_12 C1_12 110.6(6) . .
F4_12 C3_12 C1_12 109.2(6) . .
F6_12 C3_12 C1_12 108.2(8) . .
F8_12 C4_12 F9_12 109.1(8) . .
F8_12 C4_12 F7_12 106.4(7) . .
F9_12 C4_12 F7_12 109.2(6) . .
F8_12 C4_12 C1_12 112.1(7) . .
F9_12 C4_12 C1_12 110.9(6) . .
F7_12 C4_12 C1_12 109.0(6) . .
F1_13 C1_13 C6_13 122.1(2) . .
F1_13 C1_13 C2_13 118.1(2) . .
C6_13 C1_13 C2_13 119.8(2) . .
C3_13 C2_13 C1_13 122.7(2) . .
C3_13 C2_13 F2_13 119.7(2) . .
C1_13 C2_13 F2_13 117.5(2) . .
C2_13 C3_13 C4_13 117.5(3) . .
C5_13 C4_13 C3_13 120.1(3) . .
C6_13 C5_13 C4_13 121.2(3) . .
C1_13 C6_13 C5_13 118.7(3) . .
C2_13 F2_13 Ca1 150.36(15) . .
C6_14 C1_14 F1_14 122.9(3) . .
C6_14 C1_14 C2_14 121.2(3) . .
F1_14 C1_14 C2_14 115.9(2) . .
C1_14 C2_14 C3_14 122.1(3) . .
C1_14 C2_14 F2_14 116.9(2) . .
C3_14 C2_14 F2_14 121.1(2) . .
C2_14 C3_14 C4_14 117.1(3) . .
C3_14 C4_14 C5_14 120.7(3) . .
C6_14 C5_14 C4_14 121.0(3) . .
C1_14 C6_14 C5_14 117.9(3) . .
C1_14 F1_14 Ca1 112.58(16) . .
C2_14 F2_14 Ca1 128.60(15) . .
C6_15 C1_15 C2_15 121.2(3) . .
C6_15 C1_15 F1_15 122.4(3) . .
C2_15 C1_15 F1_15 116.4(2) . .
C3_15 C2_15 C1_15 122.3(2) . .
C3_15 C2_15 F2_15 121.1(2) . .
C1_15 C2_15 F2_15 116.6(2) . .
C2_15 C3_15 C4_15 117.1(3) . .
C5_15 C4_15 C3_15 121.0(3) . .
C4_15 C5_15 C6_15 121.2(3) . .
C1_15 C6_15 C5_15 117.2(3) . .
C1_15 F1_15 Ca1 117.85(15) . .
C2_15 F2_15 Ca1 120.98(14) . .
C2_16 C1_16 C6_16 121.4(3) . .
C2_16 C1_16 F1_16 116.9(2) . .
C6_16 C1_16 F1_16 121.7(2) . .
C1_16 C2_16 C3_16 122.1(2) . .
C1_16 C2_16 F2_16 116.1(2) . .
C3_16 C2_16 F2_16 121.8(2) . .
C2_16 C3_16 C4_16 116.9(3) . .
C5_16 C4_16 C3_16 121.2(3) . .
C4_16 C5_16 C6_16 120.9(3) . .
C1_16 C6_16 C5_16 117.4(3) . .
C1_16 F1_16 Ca1 121.31(14) . .
C2_16 F2_16 Ca1 117.72(14) . .
C2 C1 C6 119.4(3) . .
C2 C1 C7 119.9(3) . .
C6 C1 C7 120.6(3) . .
C2 C1 Ca1 76.83(15) . .
C6 C1 Ca1 77.21(16) . .
C7 C1 Ca1 118.7(2) . .
C1 C2 C3 120.0(2) . .
C1 C2 C8 118.7(3) . .
C3 C2 C8 121.2(3) . .
C1 C2 Ca1 74.37(15) . .
C3 C2 Ca1 77.64(15) . .
C8 C2 Ca1 122.2(2) . .
C2 C3 C4 119.9(2) . .
C2 C3 C9 121.9(2) . .
C4 C3 C9 118.2(3) . .
C2 C3 Ca1 73.92(15) . .
C4 C3 Ca1 76.75(15) . .
C9 C3 Ca1 122.44(19) . .
C5 C4 C3 120.3(3) . .
C5 C4 C10 120.3(3) . .
C3 C4 C10 119.3(3) . .
C5 C4 Ca1 75.53(17) . .
C3 C4 Ca1 75.04(16) . .
C10 C4 Ca1 123.80(19) . .
C4 C5 C6 120.4(2) . .
C4 C5 C11 119.6(3) . .
C6 C5 C11 119.9(3) . .
C4 C5 Ca1 76.87(16) . .
C6 C5 Ca1 74.26(16) . .
C11 C5 Ca1 123.2(2) . .
C5 C6 C1 119.9(3) . .
C5 C6 C12 118.6(3) . .
C1 C6 C12 121.4(3) . .
C5 C6 Ca1 77.37(16) . .
C1 C6 Ca1 73.78(16) . .
C12 C6 Ca1 122.9(2) . .
C1_18 O1_18 Al3 150(2) . .
O1_18 C1_18 C4_18 106.9(14) . .
O1_18 C1_18 C3_18 109.3(14) . .
C4_18 C1_18 C3_18 112.8(10) . .
O1_18 C1_18 C2_18 108.1(13) . .
C4_18 C1_18 C2_18 107.6(10) . .
C3_18 C1_18 C2_18 111.9(10) . .
F3_18 C2_18 F1_18 111.1(13) . .
F3_18 C2_18 F2_18 111.0(15) . .
F1_18 C2_18 F2_18 106.6(16) . .
F3_18 C2_18 C1_18 107.5(11) . .
F1_18 C2_18 C1_18 109.1(10) . .
F2_18 C2_18 C1_18 111.5(15) . .
F5_18 C3_18 F4_18 103.3(13) . .
F5_18 C3_18 F6_18 112.6(15) . .
F4_18 C3_18 F6_18 103.1(14) . .
F5_18 C3_18 C1_18 109.6(11) . .
F4_18 C3_18 C1_18 110.0(10) . .
F6_18 C3_18 C1_18 117.2(15) . .
F8_18 C4_18 F9_18 103.6(13) . .
F8_18 C4_18 F7_18 110.6(13) . .
F9_18 C4_18 F7_18 105.8(12) . .
F8_18 C4_18 C1_18 113.3(13) . .
F9_18 C4_18 C1_18 111.4(11) . .
F7_18 C4_18 C1_18 111.6(11) . .
C1_19 O1_19 Al1 155.8(17) . .
O1_19 C1_19 C4_19 106.3(12) . .
O1_19 C1_19 C2_19 111.7(12) . .
C4_19 C1_19 C2_19 109.7(8) . .
O1_19 C1_19 C3_19 109.8(12) . .
C4_19 C1_19 C3_19 110.2(8) . .
C2_19 C1_19 C3_19 109.1(8) . .
F2_19 C2_19 F3_19 112.1(12) . .
F2_19 C2_19 F1_19 107.2(8) . .
F3_19 C2_19 F1_19 109.4(10) . .
F2_19 C2_19 C1_19 112.2(8) . .
F3_19 C2_19 C1_19 106.3(11) . .
F1_19 C2_19 C1_19 109.7(7) . .
F5_19 C3_19 F6_19 109.8(10) . .
F5_19 C3_19 F4_19 114.2(11) . .
F6_19 C3_19 F4_19 105.6(11) . .
F5_19 C3_19 C1_19 108.4(8) . .
F6_19 C3_19 C1_19 111.8(10) . .
F4_19 C3_19 C1_19 107.0(10) . .
F9_19 C4_19 F7_19 108.2(10) . .
F9_19 C4_19 F8_19 112.0(12) . .
F7_19 C4_19 F8_19 104.6(12) . .
F9_19 C4_19 C1_19 111.6(10) . .
F7_19 C4_19 C1_19 111.9(9) . .
F8_19 C4_19 C1_19 108.4(11) . .
C1_22 O1_22 Al3 162(3) . .
O1_22 C1_22 C3_22 110.3(17) . .
O1_22 C1_22 C4_22 108.7(17) . .
C3_22 C1_22 C4_22 109.6(11) . .
O1_22 C1_22 C2_22 107.3(15) . .
C3_22 C1_22 C2_22 110.6(12) . .
C4_22 C1_22 C2_22 110.3(11) . .
F2_22 C2_22 F1_22 109.8(16) . .
F2_22 C2_22 F3_22 107.2(17) . .
F1_22 C2_22 F3_22 108.5(17) . .
F2_22 C2_22 C1_22 112.3(13) . .
F1_22 C2_22 C1_22 110.9(14) . .
F3_22 C2_22 C1_22 108.1(13) . .
F6_22 C3_22 F5_22 109.4(18) . .
F6_22 C3_22 F4_22 107.9(19) . .
F5_22 C3_22 F4_22 106.7(18) . .
F6_22 C3_22 C1_22 112.3(14) . .
F5_22 C3_22 C1_22 109.5(14) . .
F4_22 C3_22 C1_22 110.8(17) . .
F7_22 C4_22 F8_22 109.8(16) . .
F7_22 C4_22 F9_22 108.3(16) . .
F8_22 C4_22 F9_22 108.4(16) . .
F7_22 C4_22 C1_22 111.8(14) . .
F8_22 C4_22 C1_22 109.0(13) . .
F9_22 C4_22 C1_22 109.6(13) . .
C1_23 O1_23 Al4 142.1(9) . .
O1_23 C1_23 C3_23 121.4(11) . .
O1_23 C1_23 C2_23 111.5(11) . .
C3_23 C1_23 C2_23 106.4(9) . .
O1_23 C1_23 C4_23 101.6(9) . .
C3_23 C1_23 C4_23 106.1(9) . .
C2_23 C1_23 C4_23 109.3(9) . .
F3_23 C2_23 F1_23 103.8(11) . .
F3_23 C2_23 F2_23 109.8(11) . .
F1_23 C2_23 F2_23 108.9(11) . .
F3_23 C2_23 C1_23 112.0(10) . .
F1_23 C2_23 C1_23 108.8(10) . .
F2_23 C2_23 C1_23 113.1(11) . .
F4_23 C3_23 F5_23 107.0(11) . .
F4_23 C3_23 F6_23 106.7(14) . .
F5_23 C3_23 F6_23 104.6(11) . .
F4_23 C3_23 C1_23 111.3(10) . .
F5_23 C3_23 C1_23 114.3(11) . .
F6_23 C3_23 C1_23 112.4(13) . .
F8_23 C4_23 F7_23 110.0(11) . .
F8_23 C4_23 F9_23 106.4(12) . .
F7_23 C4_23 F9_23 108.2(11) . .
F8_23 C4_23 C1_23 113.6(11) . .
F7_23 C4_23 C1_23 110.9(10) . .
F9_23 C4_23 C1_23 107.4(10) . .
C1_25 O1_25 Al3 155.9(12) . .
O1_25 C1_25 C4_25 107.1(12) . .
O1_25 C1_25 C3_25 110.4(11) . .
C4_25 C1_25 C3_25 115.6(12) . .
O1_25 C1_25 C2_25 111.3(11) . .
C4_25 C1_25 C2_25 105.9(11) . .
C3_25 C1_25 C2_25 106.4(10) . .
F3_25 C2_25 F1_25 107.4(17) . .
F3_25 C2_25 F2_25 109.2(15) . .
F1_25 C2_25 F2_25 105.5(14) . .
F3_25 C2_25 C1_25 110.1(13) . .
F1_25 C2_25 C1_25 111.7(14) . .
F2_25 C2_25 C1_25 112.6(11) . .
F4_25 C3_25 F5_25 113.0(16) . .
F4_25 C3_25 F6_25 106.4(15) . .
F5_25 C3_25 F6_25 103.8(15) . .
F4_25 C3_25 C1_25 111.7(11) . .
F5_25 C3_25 C1_25 110.5(14) . .
F6_25 C3_25 C1_25 111.0(13) . .
F8_25 C4_25 F7_25 113.1(19) . .
F8_25 C4_25 F9_25 100.1(18) . .
F7_25 C4_25 F9_25 106.3(14) . .
F8_25 C4_25 C1_25 114.8(18) . .
F7_25 C4_25 C1_25 113.7(13) . .
F9_25 C4_25 C1_25 107.4(13) . .
C1_26 O1_26 Al2 151(2) . .
O1_26 C1_26 C4_26 108.6(17) . .
O1_26 C1_26 C3_26 106.0(15) . .
C4_26 C1_26 C3_26 114.5(12) . .
O1_26 C1_26 C2_26 111.1(17) . .
C4_26 C1_26 C2_26 108.2(12) . .
C3_26 C1_26 C2_26 108.4(11) . .
F3_26 C2_26 F1_26 112.4(19) . .
F3_26 C2_26 F2_26 105.4(17) . .
F1_26 C2_26 F2_26 106.8(18) . .
F3_26 C2_26 C1_26 111.4(14) . .
F1_26 C2_26 C1_26 111.2(17) . .
F2_26 C2_26 C1_26 109.4(15) . .
F5_26 C3_26 F4_26 107.5(18) . .
F5_26 C3_26 F6_26 108.3(19) . .
F4_26 C3_26 F6_26 109.8(14) . .
F5_26 C3_26 C1_26 113.4(17) . .
F4_26 C3_26 C1_26 111.3(13) . .
F6_26 C3_26 C1_26 106.5(13) . .
F8_26 C4_26 F7_26 113.6(16) . .
F8_26 C4_26 F9_26 102.6(17) . .
F7_26 C4_26 F9_26 102.2(16) . .
F8_26 C4_26 C1_26 117.6(15) . .
F7_26 C4_26 C1_26 110.6(14) . .
F9_26 C4_26 C1_26 108.7(14) . .
C1_27 O1_27 Al3 154.9(14) . .
O1_27 C1_27 C2_27 113.4(14) . .
O1_27 C1_27 C4_27 103.0(11) . .
C2_27 C1_27 C4_27 112.7(12) . .
O1_27 C1_27 C3_27 107.9(13) . .
C2_27 C1_27 C3_27 109.4(11) . .
C4_27 C1_27 C3_27 110.3(11) . .
F3_27 C2_27 F2_27 109.4(15) . .
F3_27 C2_27 F1_27 105.5(15) . .
F2_27 C2_27 F1_27 113.3(16) . .
F3_27 C2_27 C1_27 109.7(12) . .
F2_27 C2_27 C1_27 108.7(12) . .
F1_27 C2_27 C1_27 110.2(13) . .
F6_27 C3_27 F5_27 113.9(16) . .
F6_27 C3_27 F4_27 102.8(15) . .
F5_27 C3_27 F4_27 114.9(17) . .
F6_27 C3_27 C1_27 108.6(13) . .
F5_27 C3_27 C1_27 107.2(12) . .
F4_27 C3_27 C1_27 109.2(15) . .
F8_27 C4_27 F9_27 110.2(16) . .
F8_27 C4_27 F7_27 108.5(16) . .
F9_27 C4_27 F7_27 108.7(17) . .
F8_27 C4_27 C1_27 109.9(13) . .
F9_27 C4_27 C1_27 109.4(15) . .
F7_27 C4_27 C1_27 110.2(13) . .

loop_
_geom_bond_atom_site_label_1
_geom_bond_atom_site_label_2
_geom_bond_distance
Ca1 F2_13 2.3596(16)
Ca1 F2_15 2.4304(16)
Ca1 F1_16 2.4496(18)
Ca1 F2_14 2.4576(18)
Ca1 F1_15 2.5324(18)
Ca1 F2_16 2.5644(16)
Ca1 C1 2.815(3)
Ca1 C2 2.846(3)
Ca1 C6 2.859(3)
Ca1 C3 2.893(3)
Ca1 C5 2.898(3)
Ca1 C4 2.915(3)
Al1 O1_5 1.682(6)
Al1 O1_4 1.6984(17)
Al1 O1_19 1.700(10)
Al1 O1_8 1.7034(19)
Al1 F3 1.7637(14)
Al2 O1_26 1.681(14)
Al2 O1_9 1.7037(19)
Al2 O1_11 1.705(3)
Al2 O1_10 1.7066(18)
Al2 F2 1.7684(7)
Al3 O1_27 1.572(11)
Al3 O1_22 1.684(13)
Al3 O1_12 1.688(5)
Al3 O1_18 1.697(12)
Al3 O1_1 1.700(2)
Al3 O1_2 1.735(2)
Al3 F1 1.7671(7)
Al3 O1_25 1.769(9)
Al4 O1_7 1.679(2)
Al4 O1_6 1.679(5)
Al4 O1_3 1.703(2)
Al4 O1_23 1.705(10)
Al4 F3 1.7650(14)
O1_3 C1_3 1.344(3)
C1_3 C2_3 1.546(4)
C1_3 C4_3 1.549(4)
C1_3 C3_3 1.567(4)
C2_3 F2_3 1.330(3)
C2_3 F1_3 1.331(4)
C2_3 F3_3 1.332(4)
C3_3 F5_3 1.321(4)
C3_3 F4_3 1.323(4)
C3_3 F6_3 1.326(4)
C4_3 F9_3 1.325(4)
C4_3 F7_3 1.328(4)
C4_3 F8_3 1.329(4)
O1_4 C1_4 1.358(3)
C1_4 C3_4 1.547(3)
C1_4 C2_4 1.552(3)
C1_4 C4_4 1.558(3)
C2_4 F3_4 1.323(3)
C2_4 F2_4 1.326(3)
C2_4 F1_4 1.337(3)
C3_4 F4_4 1.318(3)
C3_4 F6_4 1.326(3)
C3_4 F5_4 1.342(3)
C4_4 F9_4 1.316(3)
C4_4 F8_4 1.329(3)
C4_4 F7_4 1.343(3)
O1_5 C1_5 1.357(8)
C1_5 C3_5 1.542(7)
C1_5 C2_5 1.552(8)
C1_5 C4_5 1.552(7)
C2_5 F1_5 1.310(6)
C2_5 F2_5 1.329(6)
C2_5 F3_5 1.371(8)
C3_5 F6_5 1.323(8)
C3_5 F4_5 1.334(9)
C3_5 F5_5 1.341(7)
C4_5 F9_5 1.319(7)
C4_5 F8_5 1.332(8)
C4_5 F7_5 1.332(6)
O1_6 C1_6 1.352(6)
C1_6 C3_6 1.532(7)
C1_6 C2_6 1.543(8)
C1_6 C4_6 1.555(7)
C2_6 F3_6 1.318(7)
C2_6 F1_6 1.333(7)
C2_6 F2_6 1.336(7)
C3_6 F5_6 1.320(8)
C3_6 F6_6 1.325(8)
C3_6 F4_6 1.342(8)
C4_6 F7_6 1.313(7)
C4_6 F9_6 1.322(7)
C4_6 F8_6 1.325(7)
O1_7 C1_7 1.349(3)
C1_7 C3_7 1.543(4)
C1_7 C2_7 1.551(4)
C1_7 C4_7 1.555(4)
C2_7 F3_7 1.316(4)
C2_7 F2_7 1.325(4)
C2_7 F1_7 1.326(4)
C3_7 F4_7 1.319(4)
C3_7 F5_7 1.330(4)
C3_7 F6_7 1.335(4)
C4_7 F8_7 1.317(4)
C4_7 F7_7 1.327(3)
C4_7 F9_7 1.332(4)
O1_8 C1_8 1.356(3)
C1_8 C2_8 1.551(4)
C1_8 C3_8 1.551(4)
C1_8 C4_8 1.560(3)
C2_8 F2_8 1.329(3)
C2_8 F1_8 1.334(3)
C2_8 F3_8 1.337(3)
C3_8 F4_8 1.328(3)
C3_8 F5_8 1.331(3)
C3_8 F6_8 1.335(3)
C4_8 F9_8 1.316(3)
C4_8 F7_8 1.328(3)
C4_8 F8_8 1.342(3)
O1_9 C1_9 1.355(3)
C1_9 C3_9 1.548(4)
C1_9 C2_9 1.555(4)
C1_9 C4_9 1.559(4)
C2_9 F3_9 1.326(3)
C2_9 F1_9 1.327(3)
C2_9 F2_9 1.334(3)
C3_9 F6_9 1.332(4)
C3_9 F4_9 1.332(3)
C3_9 F5_9 1.338(4)
C4_9 F9_9 1.322(4)
C4_9 F8_9 1.328(3)
C4_9 F7_9 1.331(4)
O1_10 C1_10 1.357(3)
C1_10 C4_10 1.554(3)
C1_10 C2_10 1.556(3)
C1_10 C3_10 1.563(4)
C2_10 F3_10 1.327(3)
C2_10 F2_10 1.328(3)
C2_10 F1_10 1.340(3)
C3_10 F4_10 1.316(3)
C3_10 F6_10 1.330(3)
C3_10 F5_10 1.338(3)
C4_10 F9_10 1.326(3)
C4_10 F7_10 1.329(3)
C4_10 F8_10 1.332(3)
O1_11 C1_11 1.353(4)
C1_11 C4_11 1.548(4)
C1_11 C3_11 1.551(4)
C1_11 C2_11 1.557(4)
C2_11 F2_11 1.327(4)
C2_11 F3_11 1.336(5)
C2_11 F1_11 1.343(4)
C3_11 F4_11 1.295(5)
C3_11 F6_11 1.340(4)
C3_11 F5_11 1.344(4)
C4_11 F7_11 1.322(4)
C4_11 F8_11 1.330(4)
C4_11 F9_11 1.353(4)
O1_1 C1_1 1.365(4)
C1_1 C4_1 1.542(4)
C1_1 C2_1 1.552(4)
C1_1 C3_1 1.557(4)
C2_1 F1_1 1.323(5)
C2_1 F2_1 1.330(3)
C2_1 F3_1 1.333(4)
C3_1 F4_1 1.326(4)
C3_1 F5_1 1.328(4)
C3_1 F6_1 1.331(4)
C4_1 F9_1 1.333(4)
C4_1 F8_1 1.339(3)
C4_1 F7_1 1.339(4)
O1_2 C1_2 1.353(4)
C1_2 C4_2 1.556(4)
C1_2 C3_2 1.558(4)
C1_2 C2_2 1.566(4)
C2_2 F2_2 1.330(4)
C2_2 F1_2 1.331(4)
C2_2 F3_2 1.333(4)
C3_2 F4_2 1.327(4)
C3_2 F5_2 1.333(4)
C3_2 F6_2 1.341(4)
C4_2 F8_2 1.324(4)
C4_2 F7_2 1.334(4)
C4_2 F9_2 1.342(4)
O1_12 C1_12 1.355(7)
C1_12 C4_12 1.536(7)
C1_12 C2_12 1.549(7)
C1_12 C3_12 1.560(8)
C2_12 F1_12 1.314(7)
C2_12 F3_12 1.328(7)
C2_12 F2_12 1.341(8)
C3_12 F5_12 1.320(9)
C3_12 F4_12 1.344(7)
C3_12 F6_12 1.369(9)
C4_12 F8_12 1.333(8)
C4_12 F9_12 1.343(8)
C4_12 F7_12 1.358(8)
C1_13 F1_13 1.345(3)
C1_13 C6_13 1.371(4)
C1_13 C2_13 1.372(4)
C2_13 C3_13 1.363(4)
C2_13 F2_13 1.392(3)
C3_13 C4_13 1.390(4)
C4_13 C5_13 1.382(4)
C5_13 C6_13 1.374(4)
C1_14 C6_14 1.360(4)
C1_14 F1_14 1.363(3)
C1_14 C2_14 1.366(4)
C2_14 C3_14 1.370(4)
C2_14 F2_14 1.385(3)
C3_14 C4_14 1.381(4)
C4_14 C5_14 1.382(5)
C5_14 C6_14 1.379(5)
C1_15 C6_15 1.367(4)
C1_15 C2_15 1.369(4)
C1_15 F1_15 1.371(3)
C2_15 C3_15 1.364(4)
C2_15 F2_15 1.381(3)
C3_15 C4_15 1.383(4)
C4_15 C5_15 1.373(5)
C5_15 C6_15 1.392(5)
C1_16 C2_16 1.367(4)
C1_16 C6_16 1.377(4)
C1_16 F1_16 1.380(3)
C2_16 C3_16 1.369(4)
C2_16 F2_16 1.380(3)
C3_16 C4_16 1.389(4)
C4_16 C5_16 1.380(4)
C5_16 C6_16 1.384(4)
C1 C2 1.408(4)
C1 C6 1.421(4)
C1 C7 1.513(4)
C2 C3 1.410(4)
C2 C8 1.514(4)
C3 C4 1.416(4)
C3 C9 1.509(4)
C4 C5 1.386(4)
C4 C10 1.523(4)
C5 C6 1.411(4)
C5 C11 1.523(4)
C6 C12 1.505(4)
O1_18 C1_18 1.372(12)
C1_18 C4_18 1.533(12)
C1_18 C3_18 1.538(11)
C1_18 C2_18 1.557(12)
C2_18 F3_18 1.318(12)
C2_18 F1_18 1.326(12)
C2_18 F2_18 1.332(13)
C3_18 F5_18 1.307(12)
C3_18 F4_18 1.338(12)
C3_18 F6_18 1.344(13)
C4_18 F8_18 1.318(13)
C4_18 F9_18 1.319(12)
C4_18 F7_18 1.322(12)
O1_19 C1_19 1.364(11)
C1_19 C4_19 1.550(11)
C1_19 C2_19 1.556(11)
C1_19 C3_19 1.562(10)
C2_19 F2_19 1.330(11)
C2_19 F3_19 1.330(11)
C2_19 F1_19 1.333(9)
C3_19 F5_19 1.320(11)
C3_19 F6_19 1.324(10)
C3_19 F4_19 1.362(12)
C4_19 F9_19 1.321(12)
C4_19 F7_19 1.335(10)
C4_19 F8_19 1.337(11)
O1_22 C1_22 1.351(13)
C1_22 C3_22 1.547(12)
C1_22 C4_22 1.548(12)
C1_22 C2_22 1.550(12)
C2_22 F2_22 1.313(13)
C2_22 F1_22 1.319(13)
C2_22 F3_22 1.333(13)
C3_22 F6_22 1.315(13)
C3_22 F5_22 1.321(13)
C3_22 F4_22 1.329(13)
C4_22 F7_22 1.320(13)
C4_22 F8_22 1.333(13)
C4_22 F9_22 1.335(13)
O1_23 C1_23 1.363(11)
C1_23 C3_23 1.529(11)
C1_23 C2_23 1.554(11)
C1_23 C4_23 1.571(11)
C2_23 F3_23 1.323(12)
C2_23 F1_23 1.323(12)
C2_23 F2_23 1.329(12)
C3_23 F4_23 1.319(12)
C3_23 F5_23 1.335(12)
C3_23 F6_23 1.342(12)
C4_23 F8_23 1.313(12)
C4_23 F7_23 1.325(12)
C4_23 F9_23 1.326(12)
O1_25 C1_25 1.364(12)
C1_25 C4_25 1.540(12)
C1_25 C3_25 1.545(12)
C1_25 C2_25 1.554(12)
C2_25 F3_25 1.313(13)
C2_25 F1_25 1.314(13)
C2_25 F2_25 1.327(12)
C3_25 F4_25 1.317(13)
C3_25 F5_25 1.327(13)
C3_25 F6_25 1.326(13)
C4_25 F8_25 1.323(13)
C4_25 F7_25 1.332(13)
C4_25 F9_25 1.343(13)
O1_26 C1_26 1.349(13)
C1_26 C4_26 1.543(12)
C1_26 C3_26 1.548(12)
C1_26 C2_26 1.556(12)
C2_26 F3_26 1.308(13)
C2_26 F1_26 1.321(13)
C2_26 F2_26 1.339(13)
C3_26 F5_26 1.323(13)
C3_26 F4_26 1.327(13)
C3_26 F6_26 1.345(13)
C4_26 F8_26 1.317(13)
C4_26 F7_26 1.326(13)
C4_26 F9_26 1.333(13)
O1_27 C1_27 1.319(13)
C1_27 C2_27 1.546(12)
C1_27 C4_27 1.548(12)
C1_27 C3_27 1.555(12)
C2_27 F3_27 1.314(13)
C2_27 F2_27 1.329(13)
C2_27 F1_27 1.331(13)
C3_27 F6_27 1.324(13)
C3_27 F5_27 1.325(13)
C3_27 F4_27 1.326(13)
C4_27 F8_27 1.306(13)
C4_27 F9_27 1.321(13)
C4_27 F7_27 1.330(13)
